data_4329735
loop_
_publ_author_name
'Jessica L. Durham'
'Joan N. Tirado'
'Stanley A. Knott'
'Meghan K. Oh'
'Robert McDonald'
'Lisa F. Szczepura'

_publ_contact_author_address
;  Department of Chemistry
   Campus Box 4160
   Illinois State University
   Normal, IL 61790-4160
;
_publ_contact_author_email lfszcze@ilstu.edu
_publ_contact_author_name 'Lisa F. Szczepura'
_publ_contact_author_phone 309-438-2359
_publ_section_title
;
 Preparation of a Family of Hexanuclear Rhenium Cluster Complexes
 Containing 5-(Phenyl)tetrazol-2-yl Ligands and Alkylation of
 5-Substituted Tetrazolate Ligands
;
_journal_name_full 'Inorganic Chemistry'
_journal_page_first 7825
_journal_page_last 7836
_journal_paper_doi 10.1021/ic300877r
_journal_volume 51
_journal_year 2012
_chemical_formula_moiety 'C37 H80 N4 P5 Re6 Se8, B F4, C H2 Cl2'
_chemical_formula_sum 'C38 H82 B Cl2 F4 N4 P5 Re6 Se8'
_chemical_formula_weight 2656.52
_chemical_name_systematic
; 
 ? 
;
_space_group_IT_number 2
_symmetry_cell_setting triclinic
_symmetry_space_group_name_Hall '-P 1'
_symmetry_space_group_name_H-M 'P -1'
_atom_sites_solution_hydrogens geom
_atom_sites_solution_primary direct
_atom_sites_solution_secondary difmap
_audit_creation_method SHELXL-97
_cell_angle_alpha 88.1099(10)
_cell_angle_beta 81.9099(9)
_cell_angle_gamma 81.7606(10)
_cell_formula_units_Z 2
_cell_length_a 11.8298(7)
_cell_length_b 15.2084(8)
_cell_length_c 18.4824(10)
_cell_measurement_reflns_used 5946
_cell_measurement_temperature 193(2)
_cell_measurement_theta_max 26.37
_cell_measurement_theta_min 2.23
_cell_volume 3257.9(3)
_computing_cell_refinement 'Bruker SAINT (Bruker, 1997)'
_computing_data_collection 'Bruker SMART (Bruker, 1997)'
_computing_data_reduction 'Bruker SAINT (Bruker, 1997)'
_computing_molecular_graphics 'Bruker SHELXTL (Bruker, 1997)'
_computing_publication_material 'Bruker SHELXTL (Bruker, 1997)'
_computing_structure_refinement 'SHELXL-97 (Sheldrick, 1997)'
_computing_structure_solution 'DIRDIF-96 (Beurskens et al., 1996)'
_diffrn_ambient_temperature 193(2)
_diffrn_detector_area_resol_mean 8.192
_diffrn_measured_fraction_theta_full 0.997
_diffrn_measured_fraction_theta_max 0.997
_diffrn_measurement_device_type 'Bruker PLATFORM diffractometer/SMART 1000 CCD area detector'
_diffrn_measurement_method '\w scans'
_diffrn_radiation_monochromator graphite
_diffrn_radiation_source 'fine-focus sealed tube'
_diffrn_radiation_type MoK\a
_diffrn_radiation_wavelength 0.71073
_diffrn_reflns_av_R_equivalents 0.0412
_diffrn_reflns_av_sigmaI/netI 0.0698
_diffrn_reflns_limit_h_max 14
_diffrn_reflns_limit_h_min -14
_diffrn_reflns_limit_k_max 18
_diffrn_reflns_limit_k_min -18
_diffrn_reflns_limit_l_max 21
_diffrn_reflns_limit_l_min -21
_diffrn_reflns_number 21614
_diffrn_reflns_theta_full 25.00
_diffrn_reflns_theta_max 25.00
_diffrn_reflns_theta_min 1.11
_diffrn_standards_decay_% 0
_diffrn_standards_interval_time 0
_diffrn_standards_number 0
_exptl_absorpt_coefficient_mu 15.818
_exptl_absorpt_correction_T_max 0.3302
_exptl_absorpt_correction_T_min 0.1863
_exptl_absorpt_correction_type integration
_exptl_absorpt_process_details 'Bruker SHELXTL (Bruker, 1997)'
_exptl_crystal_colour orange
_exptl_crystal_density_diffrn 2.708
_exptl_crystal_description prism
_exptl_crystal_F_000 2420
_exptl_crystal_size_max 0.16
_exptl_crystal_size_mid 0.10
_exptl_crystal_size_min 0.09
_refine_diff_density_max 1.493
_refine_diff_density_min -1.445
_refine_diff_density_rms 0.222
_refine_ls_extinction_method none
_refine_ls_goodness_of_fit_ref 0.892
_refine_ls_hydrogen_treatment constr
_refine_ls_matrix_type full
_refine_ls_number_parameters 555
_refine_ls_number_reflns 11426
_refine_ls_number_restraints 43
_refine_ls_restrained_S_all 0.890
_refine_ls_R_factor_all 0.0904
_refine_ls_R_factor_gt 0.0428
_refine_ls_shift/su_max 0.001
_refine_ls_shift/su_mean 0.000
_refine_ls_structure_factor_coef Fsqd
_refine_ls_weighting_details 'calc w=1/[\s^2^(Fo^2^)+(0.0617P)^2^+0.0000P] where P=(Fo^2^+2Fc^2^)/3'
_refine_ls_weighting_scheme calc
_refine_ls_wR_factor_gt 0.1106
_refine_ls_wR_factor_ref 0.1263
_reflns_number_gt 6128
_reflns_number_total 11426
_reflns_threshold_expression I>2\s(I)
_cod_data_source_file ic300877r_si_002_1.cif
_cod_data_source_block 8-CH2Cl2
_cod_database_code 4329735

loop_
_symmetry_equiv_pos_as_xyz
'x, y, z'
'-x, -y, -z'

loop_
_atom_site_label
_atom_site_type_symbol
_atom_site_fract_x
_atom_site_fract_y
_atom_site_fract_z
_atom_site_U_iso_or_equiv
_atom_site_adp_type
_atom_site_occupancy
_atom_site_symmetry_multiplicity
_atom_site_calc_flag
_atom_site_refinement_flags
_atom_site_disorder_assembly
_atom_site_disorder_group
Re1 Re 0.00050(4) 0.23122(4) 0.19281(3) 0.02922(14) Uani 1 1 d . . .
Re2 Re -0.08432(4) 0.29761(4) 0.32270(3) 0.03484(15) Uani 1 1 d D A .
Re3 Re 0.10522(4) 0.34712(4) 0.25151(3) 0.03099(14) Uani 1 1 d . . .
Re4 Re 0.20095(4) 0.18008(4) 0.24059(3) 0.02943(14) Uani 1 1 d . . .
Re5 Re 0.01057(4) 0.12909(4) 0.31060(3) 0.03240(15) Uani 1 1 d . . .
Re6 Re 0.11418(4) 0.24555(4) 0.36951(3) 0.03110(15) Uani 1 1 d . . .
Se1 Se -0.08641(12) 0.39148(10) 0.20821(7) 0.0441(4) Uani 1 1 d . . .
Se2 Se 0.18447(11) 0.27928(9) 0.12960(7) 0.0359(3) Uani 1 1 d . . .
Se3 Se 0.09637(12) 0.07238(9) 0.18499(7) 0.0369(3) Uani 1 1 d . . .
Se4 Se -0.17862(11) 0.18495(10) 0.26529(7) 0.0427(4) Uani 1 1 d . . .
Se5 Se 0.02322(12) 0.40497(10) 0.37627(7) 0.0426(4) Uani 1 1 d . . .
Se6 Se 0.29233(11) 0.29435(9) 0.29875(7) 0.0380(3) Uani 1 1 d . . .
Se7 Se 0.20189(11) 0.08583(9) 0.35554(7) 0.0385(3) Uani 1 1 d . . .
Se8 Se -0.06876(12) 0.19661(11) 0.43328(7) 0.0442(4) Uani 1 1 d . . .
P1 P -0.0733(3) 0.2244(3) 0.0743(2) 0.0427(9) Uani 1 1 d . . .
P2 P -0.26630(9) 0.38057(11) 0.37536(10) 0.0604(13) Uani 1 1 d D . .
P3 P 0.1699(4) 0.4915(3) 0.2150(2) 0.0525(11) Uani 1 1 d . . .
P4 P 0.3937(3) 0.1029(3) 0.1909(2) 0.0420(9) Uani 1 1 d . . .
P5 P -0.0477(3) -0.0194(3) 0.3423(2) 0.0562(12) Uani 1 1 d D C .
N1 N 0.2841(10) 0.2214(8) 0.4842(6) 0.050(3) Uani 1 1 d . . .
N2 N 0.1792(10) 0.2576(8) 0.4712(6) 0.042(3) Uani 1 1 d . . .
N3 N 0.1247(11) 0.3093(9) 0.5248(6) 0.068(4) Uani 1 1 d . . .
N4 N 0.1919(13) 0.3033(10) 0.5790(6) 0.069(4) Uani 1 1 d . . .
C1 C 0.0377(12) 0.1721(11) 0.0036(7) 0.055(4) Uani 1 1 d . . .
H1A H 0.1041 0.2058 -0.0015 0.066 Uiso 1 1 calc R . .
H1B H 0.0648 0.1113 0.0203 0.066 Uiso 1 1 calc R . .
C2 C -0.0009(15) 0.1663(12) -0.0734(8) 0.079(6) Uani 1 1 d . . .
H2A H 0.0636 0.1368 -0.1073 0.094 Uiso 1 1 calc R . .
H2B H -0.0249 0.2263 -0.0918 0.094 Uiso 1 1 calc R . .
H2C H -0.0657 0.1320 -0.0695 0.094 Uiso 1 1 calc R . .
C3 C -0.1268(15) 0.3313(11) 0.0353(9) 0.074(5) Uani 1 1 d . . .
H3A H -0.1657 0.3205 -0.0069 0.089 Uiso 1 1 calc R . .
H3B H -0.1855 0.3636 0.0723 0.089 Uiso 1 1 calc R . .
C4 C -0.0367(19) 0.3897(12) 0.0105(11) 0.117(9) Uani 1 1 d . . .
H4A H -0.0730 0.4457 -0.0091 0.141 Uiso 1 1 calc R . .
H4B H 0.0204 0.3596 -0.0276 0.141 Uiso 1 1 calc R . .
H4C H 0.0016 0.4021 0.0521 0.141 Uiso 1 1 calc R . .
C5 C -0.1975(14) 0.1679(12) 0.0739(8) 0.070(5) Uani 1 1 d . . .
H5A H -0.2591 0.1935 0.1124 0.084 Uiso 1 1 calc R . .
H5B H -0.2266 0.1796 0.0263 0.084 Uiso 1 1 calc R . .
C6 C -0.1748(15) 0.0668(11) 0.0863(8) 0.073(5) Uani 1 1 d . . .
H6A H -0.2464 0.0415 0.0858 0.087 Uiso 1 1 calc R . .
H6B H -0.1474 0.0541 0.1337 0.087 Uiso 1 1 calc R . .
H6C H -0.1162 0.0402 0.0474 0.087 Uiso 1 1 calc R . .
C7A C -0.37603(17) 0.3159(2) 0.4219(3) 0.078(4) Uiso 0.75 1 d PD A 1
H7A H -0.3891 0.2708 0.3877 0.094 Uiso 0.75 1 calc PR A 1
H7B H -0.3455 0.2839 0.4641 0.094 Uiso 0.75 1 calc PR A 1
C8A C -0.4927(5) 0.3715(3) 0.4493(9) 0.097(5) Uiso 0.75 1 d PD A 1
H8A H -0.5468 0.3320 0.4716 0.116 Uiso 0.75 1 calc PR A 1
H8B H -0.5237 0.4039 0.4081 0.116 Uiso 0.75 1 calc PR A 1
H8C H -0.4818 0.4138 0.4857 0.116 Uiso 0.75 1 calc PR A 1
C9A C -0.3499(2) 0.4499(3) 0.31243(17) 0.078(4) Uiso 0.75 1 d PD A 1
H9A H -0.4154 0.4866 0.3416 0.094 Uiso 0.75 1 calc PR A 1
H9B H -0.3002 0.4908 0.2857 0.094 Uiso 0.75 1 calc PR A 1
C10A C -0.3975(9) 0.3975(5) 0.2564(4) 0.097(5) Uiso 0.75 1 d PD A 1
H10A H -0.4366 0.4392 0.2232 0.116 Uiso 0.75 1 calc PR A 1
H10B H -0.4524 0.3607 0.2820 0.116 Uiso 0.75 1 calc PR A 1
H10C H -0.3338 0.3594 0.2281 0.116 Uiso 0.75 1 calc PR A 1
C11A C -0.2608(2) 0.4615(3) 0.4461(2) 0.078(4) Uiso 0.75 1 d PD A 1
H11A H -0.2068 0.5031 0.4261 0.094 Uiso 0.75 1 calc PR A 1
H11B H -0.3382 0.4966 0.4575 0.094 Uiso 0.75 1 calc PR A 1
C12A C -0.2230(16) 0.4204(5) 0.5177(4) 0.097(5) Uiso 0.75 1 d PD A 1
H12A H -0.2177 0.4679 0.5511 0.116 Uiso 0.75 1 calc PR A 1
H12B H -0.1476 0.3839 0.5070 0.116 Uiso 0.75 1 calc PR A 1
H12C H -0.2798 0.3833 0.5405 0.116 Uiso 0.75 1 calc PR A 1
C7B C -0.39248(13) 0.3737(4) 0.3290(3) 0.078(4) Uiso 0.25 1 d PD A 2
H7C H -0.4310 0.4347 0.3208 0.094 Uiso 0.25 1 calc PR A 2
H7D H -0.3654 0.3468 0.2804 0.094 Uiso 0.25 1 calc PR A 2
C8B C -0.4818(9) 0.3194(12) 0.3706(8) 0.097(5) Uiso 0.25 1 d PD A 2
H8D H -0.5076 0.2811 0.3364 0.116 Uiso 0.25 1 calc PR A 2
H8E H -0.5481 0.3599 0.3937 0.116 Uiso 0.25 1 calc PR A 2
H8F H -0.4467 0.2826 0.4083 0.116 Uiso 0.25 1 calc PR A 2
C9B C -0.2722(3) 0.50168(13) 0.3816(4) 0.078(4) Uiso 0.25 1 d PD A 2
H9C H -0.2268 0.5142 0.4201 0.094 Uiso 0.25 1 calc PR A 2
H9D H -0.2350 0.5243 0.3347 0.094 Uiso 0.25 1 calc PR A 2
C10B C -0.3947(5) 0.5531(5) 0.399(4) 0.097(5) Uiso 0.25 1 d PD A 2
H10D H -0.3951 0.6143 0.3802 0.116 Uiso 0.25 1 calc PR A 2
H10E H -0.4186 0.5536 0.4516 0.116 Uiso 0.25 1 calc PR A 2
H10F H -0.4484 0.5241 0.3749 0.116 Uiso 0.25 1 calc PR A 2
C11B C -0.3220(3) 0.3520(4) 0.46991(16) 0.078(4) Uiso 0.25 1 d PD A 2
H11C H -0.3992 0.3868 0.4830 0.094 Uiso 0.25 1 calc PR A 2
H11D H -0.3319 0.2883 0.4722 0.094 Uiso 0.25 1 calc PR A 2
C12B C -0.245(4) 0.369(5) 0.5272(6) 0.097(5) Uiso 0.25 1 d PD A 2
H12D H -0.2913 0.4053 0.5665 0.116 Uiso 0.25 1 calc PR A 2
H12E H -0.1823 0.4001 0.5040 0.116 Uiso 0.25 1 calc PR A 2
H12F H -0.2128 0.3120 0.5476 0.116 Uiso 0.25 1 calc PR A 2
C13 C 0.2654(17) 0.4953(12) 0.1292(9) 0.085(6) Uani 1 1 d . . .
H13A H 0.2264 0.4754 0.0899 0.102 Uiso 1 1 calc R . .
H13B H 0.2762 0.5580 0.1184 0.102 Uiso 1 1 calc R . .
C14 C 0.3866(16) 0.4388(12) 0.1257(10) 0.092(6) Uani 1 1 d . . .
H14A H 0.4296 0.4442 0.0768 0.111 Uiso 1 1 calc R . .
H14B H 0.3778 0.3764 0.1362 0.111 Uiso 1 1 calc R . .
H14C H 0.4288 0.4603 0.1621 0.111 Uiso 1 1 calc R . .
C15 C 0.2541(17) 0.5302(12) 0.2827(10) 0.092(7) Uani 1 1 d . . .
H15A H 0.2030 0.5384 0.3299 0.110 Uiso 1 1 calc R . .
H15B H 0.3175 0.4821 0.2900 0.110 Uiso 1 1 calc R . .
C16 C 0.303(2) 0.6106(14) 0.2658(11) 0.121(9) Uani 1 1 d . . .
H16A H 0.3448 0.6238 0.3056 0.145 Uiso 1 1 calc R . .
H16B H 0.2420 0.6597 0.2598 0.145 Uiso 1 1 calc R . .
H16C H 0.3573 0.6031 0.2203 0.145 Uiso 1 1 calc R . .
C17 C 0.0631(15) 0.5842(11) 0.2005(9) 0.072(5) Uani 1 1 d . . .
H17A H 0.1031 0.6367 0.1883 0.087 Uiso 1 1 calc R . .
H17B H 0.0278 0.5716 0.1571 0.087 Uiso 1 1 calc R . .
C18 C -0.0348(18) 0.6095(12) 0.2633(10) 0.101(7) Uani 1 1 d . . .
H18A H -0.0877 0.6600 0.2480 0.122 Uiso 1 1 calc R . .
H18B H -0.0023 0.6257 0.3061 0.122 Uiso 1 1 calc R . .
H18C H -0.0767 0.5588 0.2758 0.122 Uiso 1 1 calc R . .
C19 C 0.4439(13) 0.1280(13) 0.0958(8) 0.082(6) Uani 1 1 d . . .
H19A H 0.4378 0.1932 0.0887 0.099 Uiso 1 1 calc R . .
H19B H 0.5262 0.1027 0.0841 0.099 Uiso 1 1 calc R . .
C20 C 0.3718(17) 0.0889(13) 0.0422(8) 0.103(8) Uani 1 1 d . . .
H20A H 0.4021 0.1024 -0.0084 0.123 Uiso 1 1 calc R . .
H20B H 0.2908 0.1156 0.0524 0.123 Uiso 1 1 calc R . .
H20C H 0.3775 0.0243 0.0493 0.123 Uiso 1 1 calc R . .
C21 C 0.4089(12) -0.0142(10) 0.2014(8) 0.055(4) Uani 1 1 d . . .
H21A H 0.3853 -0.0285 0.2535 0.066 Uiso 1 1 calc R . .
H21B H 0.3542 -0.0367 0.1730 0.066 Uiso 1 1 calc R . .
C22 C 0.5299(12) -0.0656(11) 0.1777(9) 0.070(5) Uani 1 1 d . . .
H22A H 0.5279 -0.1294 0.1858 0.084 Uiso 1 1 calc R . .
H22B H 0.5850 -0.0459 0.2064 0.084 Uiso 1 1 calc R . .
H22C H 0.5537 -0.0541 0.1257 0.084 Uiso 1 1 calc R . .
C23 C 0.5132(11) 0.1315(11) 0.2330(8) 0.056(4) Uani 1 1 d . . .
H23A H 0.5861 0.1005 0.2069 0.068 Uiso 1 1 calc R . .
H23B H 0.5153 0.1962 0.2266 0.068 Uiso 1 1 calc R . .
C24 C 0.5079(12) 0.1081(10) 0.3143(8) 0.060(4) Uani 1 1 d . . .
H24A H 0.5752 0.1255 0.3327 0.072 Uiso 1 1 calc R . .
H24B H 0.5080 0.0440 0.3213 0.072 Uiso 1 1 calc R . .
H24C H 0.4373 0.1399 0.3411 0.072 Uiso 1 1 calc R . .
C25 C -0.1312(18) -0.0535(13) 0.2736(10) 0.102(8) Uani 1 1 d . . .
H25A H -0.1957 -0.0053 0.2690 0.122 Uiso 1 1 calc R . .
H25B H -0.0807 -0.0572 0.2260 0.122 Uiso 1 1 calc R . .
C26 C -0.1812(16) -0.1395(11) 0.2856(10) 0.084(6) Uani 1 1 d . . .
H26A H -0.2228 -0.1489 0.2448 0.101 Uiso 1 1 calc R . .
H26B H -0.2346 -0.1366 0.3314 0.101 Uiso 1 1 calc R . .
H26C H -0.1189 -0.1889 0.2884 0.101 Uiso 1 1 calc R . .
C27 C -0.1353(13) -0.0325(12) 0.4289(8) 0.064(5) Uani 1 1 d . . .
H27A H -0.1410 -0.0964 0.4374 0.076 Uiso 1 1 calc R . .
H27B H -0.0960 -0.0127 0.4681 0.076 Uiso 1 1 calc R . .
C28 C -0.2593(15) 0.0197(13) 0.4352(9) 0.084(6) Uani 1 1 d . . .
H28A H -0.3013 0.0088 0.4835 0.101 Uiso 1 1 calc R . .
H28B H -0.2998 -0.0001 0.3973 0.101 Uiso 1 1 calc R . .
H28C H -0.2550 0.0834 0.4287 0.101 Uiso 1 1 calc R . .
C29 C 0.0768(6) -0.1050(4) 0.3501(7) 0.096(7) Uani 1 1 d D . .
H29A H 0.1328 -0.0791 0.3751 0.115 Uiso 0.55 1 calc PR B 1
H29B H 0.0503 -0.1542 0.3813 0.115 Uiso 0.55 1 calc PR B 1
H29C H 0.1358 -0.1017 0.3067 0.115 Uiso 0.45 1 d PR B 2
H29D H 0.1116 -0.0932 0.3939 0.115 Uiso 0.45 1 d PR B 2
C30A C 0.139(2) -0.1435(18) 0.2767(10) 0.116(11) Uiso 0.55 1 d PD C 1
H30A H 0.2024 -0.1899 0.2858 0.139 Uiso 0.55 1 calc PR C 1
H30B H 0.1704 -0.0961 0.2465 0.139 Uiso 0.55 1 calc PR C 1
H30C H 0.0846 -0.1691 0.2513 0.139 Uiso 0.55 1 calc PR C 1
C30B C 0.0497(14) -0.2012(3) 0.352(3) 0.116(11) Uiso 0.45 1 d PD C 2
H30D H 0.1196 -0.2423 0.3586 0.139 Uiso 0.45 1 calc PR C 2
H30E H 0.0227 -0.2140 0.3066 0.139 Uiso 0.45 1 calc PR C 2
H30F H -0.0104 -0.2086 0.3935 0.139 Uiso 0.45 1 calc PR C 2
C31 C 0.2869(12) 0.2538(11) 0.5510(7) 0.045(4) Uani 1 1 d . . .
C32 C 0.3863(14) 0.2341(13) 0.5917(9) 0.063(5) Uani 1 1 d . . .
C33 C 0.4812(17) 0.1725(14) 0.5650(10) 0.084(6) Uani 1 1 d . . .
H33 H 0.4823 0.1423 0.5207 0.101 Uiso 1 1 calc R . .
C34 C 0.5778(18) 0.1556(16) 0.6061(13) 0.113(9) Uani 1 1 d . . .
H34 H 0.6448 0.1151 0.5897 0.135 Uiso 1 1 calc R . .
C35 C 0.567(2) 0.2017(17) 0.6705(12) 0.105(9) Uani 1 1 d . . .
H35 H 0.6265 0.1872 0.7001 0.126 Uiso 1 1 calc R . .
C36 C 0.481(2) 0.2642(16) 0.6949(12) 0.098(8) Uani 1 1 d . . .
H36 H 0.4846 0.2972 0.7371 0.118 Uiso 1 1 calc R . .
C37 C 0.3842(17) 0.2808(14) 0.6566(9) 0.089(7) Uani 1 1 d . . .
H37 H 0.3192 0.3224 0.6743 0.106 Uiso 1 1 calc R . .
F1A F 0.4383(8) 0.7323(16) 0.1376(11) 0.115(3) Uiso 0.55 1 d PD D 1
F2A F 0.2510(6) 0.7364(17) 0.1074(16) 0.115(3) Uiso 0.55 1 d PD D 1
F3A F 0.3777(17) 0.8249(14) 0.0578(12) 0.115(3) Uiso 0.55 1 d PD D 1
F4A F 0.4225(13) 0.6996(14) 0.0297(10) 0.115(3) Uiso 0.55 1 d PD D 1
B1A B 0.3635(9) 0.7446(14) 0.0882(10) 0.062(8) Uiso 0.55 1 d PD D 1
F1B F 0.3997(8) 0.765(2) 0.1601(14) 0.115(3) Uiso 0.45 1 d PD E 2
F2B F 0.2801(12) 0.7137(18) 0.0931(19) 0.115(3) Uiso 0.45 1 d PD E 2
F3B F 0.311(2) 0.8605(15) 0.0790(14) 0.115(3) Uiso 0.45 1 d PD E 2
F4B F 0.2358(11) 0.8237(17) 0.1768(14) 0.115(3) Uiso 0.45 1 d PD E 2
B1B B 0.3113(18) 0.7861(14) 0.1210(11) 0.062(8) Uiso 0.45 1 d PD E 2

loop_
_atom_site_aniso_label
_atom_site_aniso_U_11
_atom_site_aniso_U_22
_atom_site_aniso_U_33
_atom_site_aniso_U_23
_atom_site_aniso_U_13
_atom_site_aniso_U_12
Re1 0.0281(3) 0.0329(3) 0.0274(3) -0.0036(2) -0.0075(2) -0.0024(2)
Re2 0.0270(3) 0.0469(4) 0.0302(3) -0.0094(3) -0.0059(2) 0.0001(3)
Re3 0.0338(3) 0.0310(3) 0.0299(3) -0.0015(2) -0.0107(2) -0.0040(2)
Re4 0.0255(3) 0.0331(3) 0.0289(3) 0.0020(2) -0.0050(2) -0.0011(2)
Re5 0.0320(3) 0.0374(4) 0.0295(3) 0.0001(2) -0.0052(2) -0.0099(3)
Re6 0.0299(3) 0.0387(4) 0.0264(3) 0.0000(2) -0.0085(2) -0.0063(2)
Se1 0.0454(8) 0.0433(10) 0.0427(8) -0.0087(7) -0.0171(7) 0.0099(7)
Se2 0.0388(8) 0.0383(9) 0.0305(7) 0.0030(6) -0.0056(6) -0.0046(7)
Se3 0.0445(8) 0.0310(8) 0.0349(7) -0.0034(6) -0.0048(6) -0.0040(7)
Se4 0.0311(8) 0.0620(11) 0.0381(8) -0.0066(7) -0.0077(6) -0.0127(7)
Se5 0.0500(9) 0.0423(9) 0.0370(8) -0.0117(7) -0.0145(7) -0.0004(7)
Se6 0.0337(7) 0.0461(9) 0.0376(8) 0.0064(7) -0.0114(6) -0.0119(7)
Se7 0.0389(8) 0.0389(9) 0.0379(8) 0.0081(6) -0.0111(6) -0.0022(7)
Se8 0.0358(8) 0.0674(11) 0.0308(8) -0.0005(7) -0.0020(6) -0.0148(8)
P1 0.050(2) 0.045(2) 0.037(2) -0.0035(18) -0.0196(18) -0.0042(19)
P2 0.036(2) 0.089(4) 0.052(3) -0.025(2) -0.0055(19) 0.011(2)
P3 0.082(3) 0.035(2) 0.045(2) 0.0054(19) -0.020(2) -0.016(2)
P4 0.032(2) 0.047(2) 0.044(2) 0.0034(18) -0.0028(17) 0.0017(18)
P5 0.077(3) 0.058(3) 0.041(2) 0.010(2) -0.010(2) -0.034(3)
N1 0.059(8) 0.050(8) 0.045(8) 0.009(6) -0.027(6) -0.008(7)
N2 0.049(7) 0.048(8) 0.029(6) 0.002(6) -0.006(6) -0.003(6)
N3 0.077(10) 0.085(11) 0.036(7) -0.030(7) -0.017(7) 0.020(8)
N4 0.082(11) 0.095(12) 0.033(7) 0.004(7) -0.028(7) -0.008(9)
C1 0.062(10) 0.065(11) 0.044(9) -0.012(8) -0.029(8) -0.003(9)
C2 0.083(13) 0.097(15) 0.057(11) -0.035(10) -0.016(10) -0.003(11)
C3 0.100(14) 0.078(14) 0.061(11) 0.008(10) -0.053(10) -0.033(12)
C4 0.19(2) 0.053(14) 0.14(2) 0.012(13) -0.112(18) -0.023(15)
C5 0.077(12) 0.092(15) 0.041(9) 0.015(9) -0.009(9) -0.019(11)
C6 0.082(13) 0.090(15) 0.055(11) 0.009(10) -0.026(9) -0.029(11)
C13 0.116(17) 0.070(14) 0.075(13) 0.016(11) -0.026(12) -0.020(13)
C14 0.097(16) 0.077(15) 0.112(17) 0.021(12) -0.041(13) -0.023(13)
C15 0.130(18) 0.060(13) 0.090(14) -0.015(11) 0.008(13) -0.051(13)
C16 0.16(2) 0.11(2) 0.101(17) -0.017(15) -0.020(16) -0.055(18)
C17 0.084(13) 0.055(12) 0.077(13) 0.001(10) -0.020(10) 0.003(10)
C18 0.14(2) 0.048(13) 0.105(16) -0.025(11) -0.003(15) 0.008(12)
C19 0.048(10) 0.122(17) 0.054(11) 0.011(11) 0.043(9) 0.014(10)
C20 0.132(19) 0.115(18) 0.038(10) -0.017(11) 0.011(11) 0.045(14)
C21 0.043(9) 0.062(11) 0.053(9) 0.009(8) -0.007(7) 0.018(8)
C22 0.046(10) 0.080(13) 0.073(12) 0.003(10) -0.007(9) 0.025(9)
C23 0.032(8) 0.066(12) 0.068(11) 0.010(9) -0.009(8) 0.003(8)
C24 0.036(9) 0.060(11) 0.085(12) -0.012(9) -0.019(8) 0.005(8)
C25 0.148(19) 0.104(17) 0.087(14) 0.024(12) -0.074(13) -0.086(16)
C26 0.121(17) 0.052(12) 0.094(14) 0.007(10) -0.029(12) -0.044(12)
C27 0.069(11) 0.089(14) 0.038(9) 0.009(9) -0.001(8) -0.039(11)
C28 0.080(14) 0.130(19) 0.049(11) 0.002(11) -0.011(10) -0.039(13)
C29 0.146(19) 0.035(11) 0.094(15) 0.000(10) 0.002(14) 0.008(12)
C31 0.039(8) 0.068(11) 0.035(8) 0.022(8) -0.024(7) -0.019(8)
C32 0.054(11) 0.088(15) 0.061(11) 0.030(10) -0.027(9) -0.047(11)
C33 0.090(15) 0.099(17) 0.079(14) 0.036(12) -0.049(12) -0.035(13)
C34 0.080(15) 0.13(2) 0.14(2) 0.074(18) -0.067(15) -0.039(15)
C35 0.15(2) 0.12(2) 0.081(17) 0.034(15) -0.089(17) -0.074(19)
C36 0.12(2) 0.12(2) 0.077(15) 0.010(15) -0.056(14) -0.034(16)
C37 0.097(14) 0.15(2) 0.043(10) 0.032(11) -0.049(10) -0.065(14)

loop_
_atom_type_symbol
_atom_type_description
_atom_type_scat_dispersion_real
_atom_type_scat_dispersion_imag
_atom_type_scat_source
C C 0.0033 0.0016 'International Tables Vol C Tables 4.2.6.8 and 6.1.1.4'
H H 0.0000 0.0000 'International Tables Vol C Tables 4.2.6.8 and 6.1.1.4'
B B 0.0013 0.0007 'International Tables Vol C Tables 4.2.6.8 and 6.1.1.4'
N N 0.0061 0.0033 'International Tables Vol C Tables 4.2.6.8 and 6.1.1.4'
F F 0.0171 0.0103 'International Tables Vol C Tables 4.2.6.8 and 6.1.1.4'
P P 0.1023 0.0942 'International Tables Vol C Tables 4.2.6.8 and 6.1.1.4'
Cl Cl 0.1484 0.1585 'International Tables Vol C Tables 4.2.6.8 and 6.1.1.4'
Se Se -0.0929 2.2259 'International Tables Vol C Tables 4.2.6.8 and 6.1.1.4'
Re Re -1.0185 7.2310 'International Tables Vol C Tables 4.2.6.8 and 6.1.1.4'

loop_
_geom_angle_atom_site_label_1
_geom_angle_atom_site_label_2
_geom_angle_atom_site_label_3
_geom_angle
P1 Re1 Se2 91.08(9)
P1 Re1 Se1 91.48(10)
Se2 Re1 Se1 89.70(5)
P1 Re1 Se3 92.72(10)
Se2 Re1 Se3 89.14(5)
Se1 Re1 Se3 175.66(5)
P1 Re1 Se4 93.27(9)
Se2 Re1 Se4 175.63(5)
Se1 Re1 Se4 89.72(5)
Se3 Re1 Se4 91.12(5)
P1 Re1 Re3 133.81(9)
Se2 Re1 Re3 58.29(3)
Se1 Re1 Re3 58.12(4)
Se3 Re1 Re3 117.85(4)
Se4 Re1 Re3 117.92(4)
P1 Re1 Re5 136.15(9)
Se2 Re1 Re5 118.17(4)
Se1 Re1 Re5 118.52(4)
Se3 Re1 Re5 58.62(3)
Se4 Re1 Re5 58.53(4)
Re3 Re1 Re5 90.04(2)
P1 Re1 Re2 135.38(9)
Se2 Re1 Re2 118.03(4)
Se1 Re1 Re2 58.30(4)
Se3 Re1 Re2 118.82(4)
Se4 Re1 Re2 58.18(4)
Re3 Re1 Re2 59.76(2)
Re5 Re1 Re2 60.23(2)
P1 Re1 Re4 135.03(9)
Se2 Re1 Re4 58.33(3)
Se1 Re1 Re4 117.80(4)
Se3 Re1 Re4 58.16(4)
Se4 Re1 Re4 118.34(4)
Re3 Re1 Re4 59.70(2)
Re5 Re1 Re4 59.854(19)
Re2 Re1 Re4 89.55(2)
P2 Re2 Se4 93.73(6)
P2 Re2 Se5 90.20(6)
Se4 Re2 Se5 176.07(5)
P2 Re2 Se1 90.51(6)
Se4 Re2 Se1 89.90(5)
Se5 Re2 Se1 89.92(5)
P2 Re2 Se8 93.70(6)
Se4 Re2 Se8 89.56(5)
Se5 Re2 Se8 90.33(5)
Se1 Re2 Se8 175.78(5)
P2 Re2 Re6 134.65(5)
Se4 Re2 Re6 118.45(4)
Se5 Re2 Re6 58.37(4)
Se1 Re2 Re6 118.45(4)
Se8 Re2 Re6 58.35(3)
P2 Re2 Re3 132.50(5)
Se4 Re2 Re3 118.45(4)
Se5 Re2 Re3 58.33(4)
Se1 Re2 Re3 58.22(4)
Se8 Re2 Re3 118.57(4)
Re6 Re2 Re3 60.25(2)
P2 Re2 Re1 135.15(5)
Se4 Re2 Re1 58.46(3)
Se5 Re2 Re1 118.31(4)
Se1 Re2 Re1 58.31(4)
Se8 Re2 Re1 118.03(4)
Re6 Re2 Re1 90.10(2)
Re3 Re2 Re1 60.004(19)
P2 Re2 Re5 137.56(5)
Se4 Re2 Re5 58.46(4)
Se5 Re2 Re5 118.34(4)
Se1 Re2 Re5 118.11(4)
Se8 Re2 Re5 58.22(4)
Re6 Re2 Re5 59.99(2)
Re3 Re2 Re5 89.95(2)
Re1 Re2 Re5 59.82(2)
P3 Re3 Se1 92.74(11)
P3 Re3 Se5 90.81(10)
Se1 Re3 Se5 90.28(5)
P3 Re3 Se6 90.78(11)
Se1 Re3 Se6 176.40(5)
Se5 Re3 Se6 88.96(5)
P3 Re3 Se2 92.93(10)
Se1 Re3 Se2 90.02(5)
Se5 Re3 Se2 176.23(5)
Se6 Re3 Se2 90.51(5)
P3 Re3 Re2 134.82(11)
Se1 Re3 Re2 58.59(4)
Se5 Re3 Re2 58.54(4)
Se6 Re3 Re2 118.16(4)
Se2 Re3 Re2 118.64(4)
P3 Re3 Re4 134.88(11)
Se1 Re3 Re4 118.92(4)
Se5 Re3 Re4 118.09(4)
Se6 Re3 Re4 58.57(4)
Se2 Re3 Re4 58.62(3)
Re2 Re3 Re4 90.25(2)
P3 Re3 Re1 136.30(10)
Se1 Re3 Re1 58.51(4)
Se5 Re3 Re1 118.76(4)
Se6 Re3 Re1 118.97(4)
Se2 Re3 Re1 58.42(3)
Re2 Re3 Re1 60.24(2)
Re4 Re3 Re1 60.42(2)
P3 Re3 Re6 133.73(9)
Se1 Re3 Re6 118.34(4)
Se5 Re3 Re6 58.27(4)
Se6 Re3 Re6 58.39(3)
Se2 Re3 Re6 118.42(4)
Re2 Re3 Re6 59.77(2)
Re4 Re3 Re6 59.82(2)
Re1 Re3 Re6 89.96(2)
P4 Re4 Se3 93.36(10)
P4 Re4 Se6 90.58(10)
Se3 Re4 Se6 176.03(5)
P4 Re4 Se2 93.74(9)
Se3 Re4 Se2 89.08(5)
Se6 Re4 Se2 90.13(5)
P4 Re4 Se7 90.65(9)
Se3 Re4 Se7 90.32(5)
Se6 Re4 Se7 90.16(5)
Se2 Re4 Se7 175.60(5)
P4 Re4 Re6 132.83(9)
Se3 Re4 Re6 118.74(4)
Se6 Re4 Re6 58.43(3)
Se2 Re4 Re6 118.46(4)
Se7 Re4 Re6 58.23(4)
P4 Re4 Re3 134.93(9)
Se3 Re4 Re3 118.15(4)
Se6 Re4 Re3 58.29(4)
Se2 Re4 Re3 58.29(3)
Se7 Re4 Re3 118.40(4)
Re6 Re4 Re3 60.19(2)
P4 Re4 Re5 134.84(9)
Se3 Re4 Re5 58.66(3)
Se6 Re4 Re5 118.51(4)
Se2 Re4 Re5 117.98(4)
Se7 Re4 Re5 58.19(3)
Re6 Re4 Re5 60.096(19)
Re3 Re4 Re5 90.16(2)
P4 Re4 Re1 137.30(9)
Se3 Re4 Re1 58.27(4)
Se6 Re4 Re1 118.16(4)
Se2 Re4 Re1 58.13(3)
Se7 Re4 Re1 118.03(4)
Re6 Re4 Re1 89.87(2)
Re3 Re4 Re1 59.89(2)
Re5 Re4 Re1 59.86(2)
P5 Re5 Se7 92.07(10)
P5 Re5 Se8 95.40(10)
Se7 Re5 Se8 89.12(5)
P5 Re5 Se4 92.28(10)
Se7 Re5 Se4 175.53(5)
Se8 Re5 Se4 89.44(5)
P5 Re5 Se3 88.99(10)
Se7 Re5 Se3 90.30(5)
Se8 Re5 Se3 175.59(5)
Se4 Re5 Se3 90.80(5)
P5 Re5 Re6 137.57(9)
Se7 Re5 Re6 58.23(4)
Se8 Re5 Re6 58.26(3)
Se4 Re5 Re6 117.53(4)
Se3 Re5 Re6 117.90(4)
P5 Re5 Re4 132.73(9)
Se7 Re5 Re4 58.62(3)
Se8 Re5 Re4 117.98(4)
Se4 Re5 Re4 118.61(4)
Se3 Re5 Re4 58.20(3)
Re6 Re5 Re4 59.72(2)
P5 Re5 Re1 132.44(9)
Se7 Re5 Re1 118.89(4)
Se8 Re5 Re1 118.40(4)
Se4 Re5 Re1 58.37(3)
Se3 Re5 Re1 58.28(4)
Re6 Re5 Re1 89.90(2)
Re4 Re5 Re1 60.287(19)
P5 Re5 Re2 137.55(9)
Se7 Re5 Re2 117.73(4)
Se8 Re5 Re2 58.46(4)
Se4 Re5 Re2 58.03(4)
Se3 Re5 Re2 118.18(4)
Re6 Re5 Re2 59.51(2)
Re4 Re5 Re2 89.64(2)
Re1 Re5 Re2 59.95(2)
N2 Re6 Se5 90.3(3)
N2 Re6 Se7 93.0(3)
Se5 Re6 Se7 176.71(5)
N2 Re6 Se6 91.2(3)
Se5 Re6 Se6 88.91(5)
Se7 Re6 Se6 90.64(5)
N2 Re6 Se8 92.2(3)
Se5 Re6 Se8 90.83(5)
Se7 Re6 Se8 89.42(5)
Se6 Re6 Se8 176.61(5)
N2 Re6 Re2 134.2(3)
Se5 Re6 Re2 58.63(4)
Se7 Re6 Re2 118.91(4)
Se6 Re6 Re2 118.25(4)
Se8 Re6 Re2 58.91(4)
N2 Re6 Re4 135.3(3)
Se5 Re6 Re4 118.30(4)
Se7 Re6 Re4 58.84(3)
Se6 Re6 Re4 58.60(4)
Se8 Re6 Re4 118.75(4)
Re2 Re6 Re4 90.48(2)
N2 Re6 Re3 133.6(3)
Se5 Re6 Re3 58.31(4)
Se7 Re6 Re3 118.81(4)
Se6 Re6 Re3 58.27(3)
Se8 Re6 Re3 118.87(4)
Re2 Re6 Re3 59.99(2)
Re4 Re6 Re3 59.99(2)
N2 Re6 Re5 136.3(3)
Se5 Re6 Re5 119.10(4)
Se7 Re6 Re5 58.41(4)
Se6 Re6 Re5 118.76(4)
Se8 Re6 Re5 58.57(4)
Re2 Re6 Re5 60.50(2)
Re4 Re6 Re5 60.181(19)
Re3 Re6 Re5 90.09(2)
Re3 Se1 Re2 63.19(4)
Re3 Se1 Re1 63.36(4)
Re2 Se1 Re1 63.39(4)
Re3 Se2 Re1 63.29(3)
Re3 Se2 Re4 63.08(3)
Re1 Se2 Re4 63.55(3)
Re4 Se3 Re1 63.58(4)
Re4 Se3 Re5 63.14(4)
Re1 Se3 Re5 63.10(4)
Re2 Se4 Re1 63.37(4)
Re2 Se4 Re5 63.51(4)
Re1 Se4 Re5 63.11(4)
Re6 Se5 Re3 63.42(4)
Re6 Se5 Re2 63.00(4)
Re3 Se5 Re2 63.14(4)
Re3 Se6 Re6 63.34(4)
Re3 Se6 Re4 63.14(4)
Re6 Se6 Re4 62.97(3)
Re6 Se7 Re5 63.36(4)
Re6 Se7 Re4 62.93(4)
Re5 Se7 Re4 63.19(3)
Re6 Se8 Re5 63.17(3)
Re6 Se8 Re2 62.74(4)
Re5 Se8 Re2 63.32(4)
C5 P1 C3 99.7(8)
C5 P1 C1 106.2(7)
C3 P1 C1 105.1(8)
C5 P1 Re1 117.0(5)
C3 P1 Re1 115.4(5)
C1 P1 Re1 111.9(4)
C9B P2 C7B 101.026(13)
C9B P2 C11B 101.026(13)
C7B P2 C11B 101.025(14)
C7A P2 C11A 101.028(14)
C7A P2 C9A 101.026(14)
C11A P2 C9A 101.022(14)
C7A P2 Re2 116.984(14)
C9B P2 Re2 116.982(13)
C7B P2 Re2 116.981(14)
C11B P2 Re2 116.980(13)
C11A P2 Re2 116.981(13)
C9A P2 Re2 116.978(13)
C17 P3 C13 99.5(8)
C17 P3 C15 105.2(9)
C13 P3 C15 103.2(9)
C17 P3 Re3 118.4(6)
C13 P3 Re3 116.9(6)
C15 P3 Re3 111.8(6)
C21 P4 C23 102.7(7)
C21 P4 C19 107.6(8)
C23 P4 C19 99.5(8)
C21 P4 Re4 114.1(5)
C23 P4 Re4 115.4(5)
C19 P4 Re4 115.8(5)
C27 P5 C29 101.2(7)
C27 P5 C25 105.0(8)
C29 P5 C25 109.3(8)
C27 P5 Re5 117.9(6)
C29 P5 Re5 112.3(3)
C25 P5 Re5 110.5(6)
N2 N1 C31 101.2(12)
N3 N2 N1 112.1(11)
N3 N2 Re6 123.6(9)
N1 N2 Re6 123.9(9)
N2 N3 N4 107.9(12)
C31 N4 N3 103.7(12)
C2 C1 P1 115.4(11)
C4 C3 P1 115.0(13)
C6 C5 P1 114.7(12)
C8A C7A P2 114.67(2)
C10A C9A P2 114.67(2)
C12A C11A P2 114.67(2)
C8B C7B P2 114.67(2)
C10B C9B P2 114.67(2)
C12B C11B P2 114.67(2)
C14 C13 P3 116.4(13)
C16 C15 P3 117.5(15)
C18 C17 P3 117.7(13)
C20 C19 P4 111.7(12)
C22 C21 P4 116.7(11)
C24 C23 P4 114.6(10)
C26 C25 P5 118.7(13)
C28 C27 P5 114.5(11)
C30B C29 P5 114.67(2)
C30A C29 P5 114.67(2)
N4 C31 N1 114.8(12)
N4 C31 C32 121.3(15)
N1 C31 C32 123.9(15)
C33 C32 C37 121.3(17)
C33 C32 C31 120.4(16)
C37 C32 C31 118.3(18)
C32 C33 C34 119(2)
C35 C34 C33 116(2)
C36 C35 C34 126(2)
C35 C36 C37 119(2)
C32 C37 C36 119(2)
F1A B1A F3A 104.3(18)
F1A B1A F2A 121.1(14)
F3A B1A F2A 111.9(19)
F1A B1A F4A 102.9(16)
F3A B1A F4A 93.7(17)
F2A B1A F4A 118.7(17)
F4B B1B F3B 95(2)
F4B B1B F1B 95.8(12)
F3B B1B F1B 118(3)
F4B B1B F2B 115(2)
F3B B1B F2B 118(2)
F1B B1B F2B 112(2)

loop_
_geom_bond_atom_site_label_1
_geom_bond_atom_site_label_2
_geom_bond_distance
Re1 P1 2.479(4)
Re1 Se2 2.5138(14)
Re1 Se1 2.5147(15)
Re1 Se3 2.5167(15)
Re1 Se4 2.5191(14)
Re1 Re3 2.6360(7)
Re1 Re5 2.6387(8)
Re1 Re2 2.6423(7)
Re1 Re4 2.6501(7)
Re2 P2 2.4262(2)
Re2 Se4 2.5116(15)
Re2 Se5 2.5141(15)
Re2 Se1 2.5143(15)
Re2 Se8 2.5274(16)
Re2 Re6 2.6236(7)
Re2 Re3 2.6294(7)
Re2 Re5 2.6498(8)
Re3 P3 2.470(4)
Re3 Se1 2.5042(15)
Re3 Se5 2.5085(14)
Re3 Se6 2.5089(14)
Re3 Se2 2.5102(14)
Re3 Re4 2.6309(8)
Re3 Re6 2.6362(8)
Re4 P4 2.477(4)
Re4 Se3 2.5138(14)
Re4 Se6 2.5165(14)
Re4 Se2 2.5191(14)
Re4 Se7 2.5239(14)
Re4 Re6 2.6264(7)
Re4 Re5 2.6386(7)
Re5 P5 2.483(4)
Re5 Se7 2.5124(14)
Re5 Se8 2.5209(14)
Re5 Se4 2.5234(15)
Re5 Se3 2.5262(14)
Re5 Re6 2.6363(8)
Re6 N2 2.151(11)
Re6 Se5 2.5073(16)
Re6 Se7 2.5074(15)
Re6 Se6 2.5122(13)
Re6 Se8 2.5125(14)
P1 C5 1.807(16)
P1 C3 1.822(17)
P1 C1 1.831(14)
P2 C7A 1.8399(2)
P2 C9B 1.8399(2)
P2 C7B 1.8400(2)
P2 C11B 1.8400(2)
P2 C11A 1.8400(2)
P2 C9A 1.8400(2)
P3 C17 1.793(16)
P3 C13 1.818(17)
P3 C15 1.864(18)
P4 C21 1.772(15)
P4 C23 1.817(14)
P4 C19 1.820(14)
P5 C27 1.803(13)
P5 C29 1.8400(2)
P5 C25 1.844(15)
N1 N2 1.335(15)
N1 C31 1.349(17)
N2 N3 1.320(15)
N3 N4 1.356(16)
N4 C31 1.310(19)
C1 C2 1.564(18)
C3 C4 1.50(2)
C5 C6 1.54(2)
C7A C8A 1.5400(2)
C9A C10A 1.5400(2)
C11A C12A 1.5400(2)
C7B C8B 1.5400(2)
C9B C10B 1.5400(2)
C11B C12B 1.5400(3)
C13 C14 1.56(2)
C15 C16 1.44(2)
C17 C18 1.54(2)
C19 C20 1.58(2)
C21 C22 1.542(17)
C23 C24 1.527(19)
C25 C26 1.509(19)
C27 C28 1.56(2)
C29 C30B 1.5400(2)
C29 C30A 1.5400(2)
C31 C32 1.474(19)
C32 C33 1.40(2)
C32 C37 1.41(2)
C33 C34 1.45(2)
C34 C35 1.38(3)
C35 C36 1.33(3)
C36 C37 1.42(2)
F1A B1A 1.3500(2)
F2A B1A 1.3500(2)
F3A B1A 1.3500(2)
F4A B1A 1.3500(2)
F1B B1B 1.3500(2)
F2B B1B 1.3500(2)
F3B B1B 1.3500(2)
F4B B1B 1.3500(2)

loop_
_geom_torsion_atom_site_label_1
_geom_torsion_atom_site_label_2
_geom_torsion_atom_site_label_3
_geom_torsion_atom_site_label_4
_geom_torsion
P1 Re1 Re2 P2 -1.64(16)
Se2 Re1 Re2 P2 123.10(8)
Se1 Re1 Re2 P2 52.72(8)
Se3 Re1 Re2 P2 -131.04(8)
Se4 Re1 Re2 P2 -59.41(8)
Re3 Re1 Re2 P2 121.72(7)
Re5 Re1 Re2 P2 -128.74(7)
Re4 Re1 Re2 P2 176.30(7)
P1 Re1 Re2 Se4 57.76(14)
Se2 Re1 Re2 Se4 -177.50(6)
Se1 Re1 Re2 Se4 112.13(6)
Se3 Re1 Re2 Se4 -71.63(6)
Re3 Re1 Re2 Se4 -178.87(5)
Re5 Re1 Re2 Se4 -69.33(4)
Re4 Re1 Re2 Se4 -124.30(5)
P1 Re1 Re2 Se5 -124.82(14)
Se2 Re1 Re2 Se5 -0.08(6)
Se1 Re1 Re2 Se5 -70.46(6)
Se3 Re1 Re2 Se5 105.78(6)
Se4 Re1 Re2 Se5 177.42(6)
Re3 Re1 Re2 Se5 -1.46(4)
Re5 Re1 Re2 Se5 108.08(5)
Re4 Re1 Re2 Se5 53.12(5)
P1 Re1 Re2 Se1 -54.36(14)
Se2 Re1 Re2 Se1 70.38(6)
Se3 Re1 Re2 Se1 176.24(6)
Se4 Re1 Re2 Se1 -112.13(6)
Re3 Re1 Re2 Se1 69.00(4)
Re5 Re1 Re2 Se1 178.54(4)
Re4 Re1 Re2 Se1 123.58(4)
P1 Re1 Re2 Se8 128.07(14)
Se2 Re1 Re2 Se8 -107.18(6)
Se1 Re1 Re2 Se8 -177.56(6)
Se3 Re1 Re2 Se8 -1.32(6)
Se4 Re1 Re2 Se8 70.31(6)
Re3 Re1 Re2 Se8 -108.56(4)
Re5 Re1 Re2 Se8 0.98(4)
Re4 Re1 Re2 Se8 -53.98(4)
P1 Re1 Re2 Re6 -178.33(13)
Se2 Re1 Re2 Re6 -53.59(5)
Se1 Re1 Re2 Re6 -123.97(4)
Se3 Re1 Re2 Re6 52.27(5)
Se4 Re1 Re2 Re6 123.91(5)
Re3 Re1 Re2 Re6 -54.97(2)
Re5 Re1 Re2 Re6 54.57(2)
Re4 Re1 Re2 Re6 -0.39(3)
P1 Re1 Re2 Re3 -123.36(14)
Se2 Re1 Re2 Re3 1.38(4)
Se1 Re1 Re2 Re3 -69.00(4)
Se3 Re1 Re2 Re3 107.24(4)
Se4 Re1 Re2 Re3 178.87(5)
Re5 Re1 Re2 Re3 109.54(3)
Re4 Re1 Re2 Re3 54.58(2)
P1 Re1 Re2 Re5 127.10(14)
Se2 Re1 Re2 Re5 -108.16(4)
Se1 Re1 Re2 Re5 -178.54(4)
Se3 Re1 Re2 Re5 -2.30(4)
Se4 Re1 Re2 Re5 69.33(4)
Re3 Re1 Re2 Re5 -109.54(3)
Re4 Re1 Re2 Re5 -54.96(2)
P2 Re2 Re3 P3 1.75(16)
Se4 Re2 Re3 P3 128.39(14)
Se5 Re2 Re3 P3 -54.21(14)
Se1 Re2 Re3 P3 58.14(14)
Se8 Re2 Re3 P3 -125.04(14)
Re6 Re2 Re3 P3 -123.29(13)
Re1 Re2 Re3 P3 127.30(13)
Re5 Re2 Re3 P3 -178.15(13)
P2 Re2 Re3 Se1 -56.40(8)
Se4 Re2 Re3 Se1 70.25(6)
Se5 Re2 Re3 Se1 -112.35(6)
Se8 Re2 Re3 Se1 176.82(6)
Re6 Re2 Re3 Se1 178.56(4)
Re1 Re2 Re3 Se1 69.16(4)
Re5 Re2 Re3 Se1 123.71(4)
P2 Re2 Re3 Se5 55.96(8)
Se4 Re2 Re3 Se5 -177.40(6)
Se1 Re2 Re3 Se5 112.35(6)
Se8 Re2 Re3 Se5 -70.83(6)
Re6 Re2 Re3 Se5 -69.08(4)
Re1 Re2 Re3 Se5 -178.49(5)
Re5 Re2 Re3 Se5 -123.94(5)
P2 Re2 Re3 Se6 125.37(8)
Se4 Re2 Re3 Se6 -107.99(6)
Se5 Re2 Re3 Se6 69.41(6)
Se1 Re2 Re3 Se6 -178.23(6)
Se8 Re2 Re3 Se6 -1.41(6)
Re6 Re2 Re3 Se6 0.33(4)
Re1 Re2 Re3 Se6 -109.08(5)
Re5 Re2 Re3 Se6 -54.53(5)
P2 Re2 Re3 Se2 -126.94(8)
Se4 Re2 Re3 Se2 -0.30(7)
Se5 Re2 Re3 Se2 177.10(6)
Se1 Re2 Re3 Se2 -70.54(6)
Se8 Re2 Re3 Se2 106.28(6)
Re6 Re2 Re3 Se2 108.02(5)
Re1 Re2 Re3 Se2 -1.39(4)
Re5 Re2 Re3 Se2 53.16(5)
P2 Re2 Re3 Re4 179.28(7)
Se4 Re2 Re3 Re4 -54.08(5)
Se5 Re2 Re3 Re4 123.32(4)
Se1 Re2 Re3 Re4 -124.32(4)
Se8 Re2 Re3 Re4 52.50(5)
Re6 Re2 Re3 Re4 54.24(2)
Re1 Re2 Re3 Re4 -55.17(2)
Re5 Re2 Re3 Re4 -0.62(2)
P2 Re2 Re3 Re1 -125.55(7)
Se4 Re2 Re3 Re1 1.09(5)
Se5 Re2 Re3 Re1 178.49(5)
Se1 Re2 Re3 Re1 -69.16(4)
Se8 Re2 Re3 Re1 107.67(5)
Re6 Re2 Re3 Re1 109.41(3)
Re5 Re2 Re3 Re1 54.55(2)
P2 Re2 Re3 Re6 125.04(7)
Se4 Re2 Re3 Re6 -108.32(5)
Se5 Re2 Re3 Re6 69.08(4)
Se1 Re2 Re3 Re6 -178.56(4)
Se8 Re2 Re3 Re6 -1.74(4)
Re1 Re2 Re3 Re6 -109.41(3)
Re5 Re2 Re3 Re6 -54.86(2)
P1 Re1 Re3 P3 0.4(2)
Se2 Re1 Re3 P3 56.19(16)
Se1 Re1 Re3 P3 -55.95(16)
Se3 Re1 Re3 P3 125.92(16)
Se4 Re1 Re3 P3 -126.32(16)
Re5 Re1 Re3 P3 179.87(16)
Re2 Re1 Re3 P3 -125.24(16)
Re4 Re1 Re3 P3 125.47(16)
P1 Re1 Re3 Se1 56.34(13)
Se2 Re1 Re3 Se1 112.15(5)
Se3 Re1 Re3 Se1 -178.13(6)
Se4 Re1 Re3 Se1 -70.37(6)
Re5 Re1 Re3 Se1 -124.17(4)
Re2 Re1 Re3 Se1 -69.28(4)
Re4 Re1 Re3 Se1 -178.57(4)
P1 Re1 Re3 Se5 127.09(13)
Se2 Re1 Re3 Se5 -177.10(6)
Se1 Re1 Re3 Se5 70.75(6)
Se3 Re1 Re3 Se5 -107.38(6)
Se4 Re1 Re3 Se5 0.38(7)
Re5 Re1 Re3 Se5 -53.42(5)
Re2 Re1 Re3 Se5 1.47(5)
Re4 Re1 Re3 Se5 -107.82(5)
P1 Re1 Re3 Se6 -126.63(13)
Se2 Re1 Re3 Se6 -70.83(5)
Se1 Re1 Re3 Se6 177.03(6)
Se3 Re1 Re3 Se6 -1.10(6)
Se4 Re1 Re3 Se6 106.66(6)
Re5 Re1 Re3 Se6 52.85(4)
Re2 Re1 Re3 Se6 107.74(4)
Re4 Re1 Re3 Se6 -1.55(4)
P1 Re1 Re3 Se2 -55.80(13)
Se1 Re1 Re3 Se2 -112.15(5)
Se3 Re1 Re3 Se2 69.72(5)
Se4 Re1 Re3 Se2 177.49(6)
Re5 Re1 Re3 Se2 123.68(4)
Re2 Re1 Re3 Se2 178.57(4)
Re4 Re1 Re3 Se2 69.28(4)
P1 Re1 Re3 Re2 125.63(13)
Se2 Re1 Re3 Re2 -178.57(4)
Se1 Re1 Re3 Re2 69.28(4)
Se3 Re1 Re3 Re2 -108.84(4)
Se4 Re1 Re3 Re2 -1.08(5)
Re5 Re1 Re3 Re2 -54.89(2)
Re4 Re1 Re3 Re2 -109.29(2)
P1 Re1 Re3 Re4 -125.08(13)
Se2 Re1 Re3 Re4 -69.28(4)
Se1 Re1 Re3 Re4 178.57(4)
Se3 Re1 Re3 Re4 0.44(4)
Se4 Re1 Re3 Re4 108.21(5)
Re5 Re1 Re3 Re4 54.40(2)
Re2 Re1 Re3 Re4 109.29(2)
P1 Re1 Re3 Re6 -179.80(13)
Se2 Re1 Re3 Re6 -123.99(4)
Se1 Re1 Re3 Re6 123.86(4)
Se3 Re1 Re3 Re6 -54.27(4)
Se4 Re1 Re3 Re6 53.49(5)
Re5 Re1 Re3 Re6 -0.31(3)
Re2 Re1 Re3 Re6 54.58(2)
Re4 Re1 Re3 Re6 -54.71(2)
P3 Re3 Re4 P4 0.97(19)
Se1 Re3 Re4 P4 129.81(13)
Se5 Re3 Re4 P4 -122.66(13)
Se6 Re3 Re4 P4 -53.16(13)
Se2 Re3 Re4 P4 59.47(13)
Re2 Re3 Re4 P4 -176.56(13)
Re1 Re3 Re4 P4 128.42(13)
Re6 Re3 Re4 P4 -122.36(13)
P3 Re3 Re4 Se3 -127.89(14)
Se1 Re3 Re4 Se3 0.95(6)
Se5 Re3 Re4 Se3 108.47(6)
Se6 Re3 Re4 Se3 177.97(5)
Se2 Re3 Re4 Se3 -69.40(5)
Re2 Re3 Re4 Se3 54.58(4)
Re1 Re3 Re4 Se3 -0.45(4)
Re6 Re3 Re4 Se3 108.78(4)
P3 Re3 Re4 Se6 54.14(14)
Se1 Re3 Re4 Se6 -177.02(6)
Se5 Re3 Re4 Se6 -69.50(5)
Se2 Re3 Re4 Se6 112.63(5)
Re2 Re3 Re4 Se6 -123.39(4)
Re1 Re3 Re4 Se6 -178.42(4)
Re6 Re3 Re4 Se6 -69.19(4)
P3 Re3 Re4 Se2 -58.49(14)
Se1 Re3 Re4 Se2 70.34(5)
Se5 Re3 Re4 Se2 177.87(6)
Se6 Re3 Re4 Se2 -112.63(5)
Re2 Re3 Re4 Se2 123.98(4)
Re1 Re3 Re4 Se2 68.95(4)
Re6 Re3 Re4 Se2 178.17(4)
P3 Re3 Re4 Se7 124.86(14)
Se1 Re3 Re4 Se7 -106.31(6)
Se5 Re3 Re4 Se7 1.22(6)
Se6 Re3 Re4 Se7 70.72(5)
Se2 Re3 Re4 Se7 -176.65(6)
Re2 Re3 Re4 Se7 -52.67(4)
Re1 Re3 Re4 Se7 -107.70(4)
Re6 Re3 Re4 Se7 1.52(4)
P3 Re3 Re4 Re6 123.33(13)
Se1 Re3 Re4 Re6 -107.83(5)
Se5 Re3 Re4 Re6 -0.31(4)
Se6 Re3 Re4 Re6 69.19(4)
Se2 Re3 Re4 Re6 -178.17(4)
Re2 Re3 Re4 Re6 -54.20(2)
Re1 Re3 Re4 Re6 -109.22(2)
P3 Re3 Re4 Re5 178.15(13)
Se1 Re3 Re4 Re5 -53.01(5)
Se5 Re3 Re4 Re5 54.51(5)
Se6 Re3 Re4 Re5 124.01(4)
Se2 Re3 Re4 Re5 -123.35(4)
Re2 Re3 Re4 Re5 0.62(2)
Re1 Re3 Re4 Re5 -54.40(2)
Re6 Re3 Re4 Re5 54.82(2)
P3 Re3 Re4 Re1 -127.45(13)
Se1 Re3 Re4 Re1 1.39(4)
Se5 Re3 Re4 Re1 108.92(5)
Se6 Re3 Re4 Re1 178.42(4)
Se2 Re3 Re4 Re1 -68.95(4)
Re2 Re3 Re4 Re1 55.02(2)
Re6 Re3 Re4 Re1 109.22(2)
P1 Re1 Re4 P4 -1.80(19)
Se2 Re1 Re4 P4 -55.90(14)
Se1 Re1 Re4 P4 -126.49(14)
Se3 Re1 Re4 P4 55.34(14)
Se4 Re1 Re4 P4 127.36(14)
Re3 Re1 Re4 P4 -125.12(14)
Re5 Re1 Re4 P4 124.97(14)
Re2 Re1 Re4 P4 -179.75(14)
P1 Re1 Re4 Se3 -57.14(14)
Se2 Re1 Re4 Se3 -111.24(5)
Se1 Re1 Re4 Se3 178.17(6)
Se4 Re1 Re4 Se3 72.02(5)
Re3 Re1 Re4 Se3 179.54(4)
Re5 Re1 Re4 Se3 69.63(4)
Re2 Re1 Re4 Se3 124.91(4)
P1 Re1 Re4 Se6 124.86(14)
Se2 Re1 Re4 Se6 70.75(5)
Se1 Re1 Re4 Se6 0.16(6)
Se3 Re1 Re4 Se6 -178.01(5)
Se4 Re1 Re4 Se6 -105.99(6)
Re3 Re1 Re4 Se6 1.53(4)
Re5 Re1 Re4 Se6 -108.38(4)
Re2 Re1 Re4 Se6 -53.10(4)
P1 Re1 Re4 Se2 54.11(14)
Se1 Re1 Re4 Se2 -70.59(5)
Se3 Re1 Re4 Se2 111.24(5)
Se4 Re1 Re4 Se2 -176.74(6)
Re3 Re1 Re4 Se2 -69.22(4)
Re5 Re1 Re4 Se2 -179.12(4)
Re2 Re1 Re4 Se2 -123.85(4)
P1 Re1 Re4 Se7 -128.37(14)
Se2 Re1 Re4 Se7 177.52(6)
Se1 Re1 Re4 Se7 106.93(6)
Se3 Re1 Re4 Se7 -71.23(5)
Se4 Re1 Re4 Se7 0.78(6)
Re3 Re1 Re4 Se7 108.31(5)
Re5 Re1 Re4 Se7 -1.60(4)
Re2 Re1 Re4 Se7 53.68(5)
P1 Re1 Re4 Re6 178.34(13)
Se2 Re1 Re4 Re6 124.23(4)
Se1 Re1 Re4 Re6 53.65(4)
Se3 Re1 Re4 Re6 -124.52(4)
Se4 Re1 Re4 Re6 -52.51(5)
Re3 Re1 Re4 Re6 55.02(2)
Re5 Re1 Re4 Re6 -54.89(2)
Re2 Re1 Re4 Re6 0.39(3)
P1 Re1 Re4 Re3 123.33(13)
Se2 Re1 Re4 Re3 69.22(4)
Se1 Re1 Re4 Re3 -1.37(4)
Se3 Re1 Re4 Re3 -179.54(4)
Se4 Re1 Re4 Re3 -107.52(5)
Re5 Re1 Re4 Re3 -109.91(2)
Re2 Re1 Re4 Re3 -54.63(2)
P1 Re1 Re4 Re5 -126.77(13)
Se2 Re1 Re4 Re5 179.12(4)
Se1 Re1 Re4 Re5 108.53(4)
Se3 Re1 Re4 Re5 -69.63(4)
Se4 Re1 Re4 Re5 2.38(4)
Re3 Re1 Re4 Re5 109.91(2)
Re2 Re1 Re4 Re5 55.28(2)
P4 Re4 Re5 P5 -6.34(18)
Se3 Re4 Re5 P5 53.06(13)
Se6 Re4 Re5 P5 -130.16(13)
Se2 Re4 Re5 P5 122.89(13)
Se7 Re4 Re5 P5 -59.61(13)
Re6 Re4 Re5 P5 -128.63(13)
Re3 Re4 Re5 P5 176.47(13)
Re1 Re4 Re5 P5 122.05(13)
P4 Re4 Re5 Se7 53.27(13)
Se3 Re4 Re5 Se7 112.67(6)
Se6 Re4 Re5 Se7 -70.55(6)
Se2 Re4 Re5 Se7 -177.50(6)
Re6 Re4 Re5 Se7 -69.02(4)
Re3 Re4 Re5 Se7 -123.91(4)
Re1 Re4 Re5 Se7 -178.34(4)
P4 Re4 Re5 Se8 123.13(13)
Se3 Re4 Re5 Se8 -177.47(6)
Se6 Re4 Re5 Se8 -0.69(7)
Se2 Re4 Re5 Se8 -107.64(6)
Se7 Re4 Re5 Se8 69.86(6)
Re6 Re4 Re5 Se8 0.84(5)
Re3 Re4 Re5 Se8 -54.06(5)
Re1 Re4 Re5 Se8 -108.48(5)
P4 Re4 Re5 Se4 -130.78(13)
Se3 Re4 Re5 Se4 -71.37(6)
Se6 Re4 Re5 Se4 105.41(6)
Se2 Re4 Re5 Se4 -1.54(6)
Se7 Re4 Re5 Se4 175.95(6)
Re6 Re4 Re5 Se4 106.94(5)
Re3 Re4 Re5 Se4 52.04(5)
Re1 Re4 Re5 Se4 -2.39(4)
P4 Re4 Re5 Se3 -59.40(13)
Se6 Re4 Re5 Se3 176.78(6)
Se2 Re4 Re5 Se3 69.83(6)
Se7 Re4 Re5 Se3 -112.67(6)
Re6 Re4 Re5 Se3 178.31(4)
Re3 Re4 Re5 Se3 123.41(4)
Re1 Re4 Re5 Se3 68.99(4)
P4 Re4 Re5 Re6 122.29(13)
Se3 Re4 Re5 Re6 -178.31(4)
Se6 Re4 Re5 Re6 -1.53(4)
Se2 Re4 Re5 Re6 -108.48(4)
Se7 Re4 Re5 Re6 69.02(4)
Re3 Re4 Re5 Re6 -54.90(2)
Re1 Re4 Re5 Re6 -109.32(3)
P4 Re4 Re5 Re1 -128.39(13)
Se3 Re4 Re5 Re1 -68.99(4)
Se6 Re4 Re5 Re1 107.79(5)
Se2 Re4 Re5 Re1 0.84(4)
Se7 Re4 Re5 Re1 178.34(4)
Re6 Re4 Re5 Re1 109.32(3)
Re3 Re4 Re5 Re1 54.42(2)
P4 Re4 Re5 Re2 176.56(13)
Se3 Re4 Re5 Re2 -124.03(4)
Se6 Re4 Re5 Re2 52.75(5)
Se2 Re4 Re5 Re2 -54.20(4)
Se7 Re4 Re5 Re2 123.30(4)
Re6 Re4 Re5 Re2 54.28(2)
Re3 Re4 Re5 Re2 -0.62(2)
Re1 Re4 Re5 Re2 -55.04(2)
P1 Re1 Re5 P5 2.72(19)
Se2 Re1 Re5 P5 -123.32(13)
Se1 Re1 Re5 P5 130.17(13)
Se3 Re1 Re5 P5 -53.60(13)
Se4 Re1 Re5 P5 59.99(13)
Re3 Re1 Re5 P5 -176.74(12)
Re2 Re1 Re5 P5 128.76(13)
Re4 Re1 Re5 P5 -122.47(13)
P1 Re1 Re5 Se7 126.81(14)
Se2 Re1 Re5 Se7 0.77(6)
Se1 Re1 Re5 Se7 -105.74(6)
Se3 Re1 Re5 Se7 70.49(6)
Se4 Re1 Re5 Se7 -175.92(6)
Re3 Re1 Re5 Se7 -52.65(5)
Re2 Re1 Re5 Se7 -107.15(5)
Re4 Re1 Re5 Se7 1.62(4)
P1 Re1 Re5 Se8 -127.02(14)
Se2 Re1 Re5 Se8 106.94(6)
Se1 Re1 Re5 Se8 0.43(6)
Se3 Re1 Re5 Se8 176.65(6)
Se4 Re1 Re5 Se8 -69.76(6)
Re3 Re1 Re5 Se8 53.52(4)
Re2 Re1 Re5 Se8 -0.99(4)
Re4 Re1 Re5 Se8 107.78(4)
P1 Re1 Re5 Se4 -57.27(14)
Se2 Re1 Re5 Se4 176.69(6)
Se1 Re1 Re5 Se4 70.18(6)
Se3 Re1 Re5 Se4 -113.59(6)
Re3 Re1 Re5 Se4 123.27(4)
Re2 Re1 Re5 Se4 68.77(4)
Re4 Re1 Re5 Se4 177.54(4)
P1 Re1 Re5 Se3 56.32(14)
Se2 Re1 Re5 Se3 -69.72(5)
Se1 Re1 Re5 Se3 -176.23(6)
Se4 Re1 Re5 Se3 113.59(6)
Re3 Re1 Re5 Se3 -123.14(4)
Re2 Re1 Re5 Se3 -177.64(4)
Re4 Re1 Re5 Se3 -68.87(4)
P1 Re1 Re5 Re6 179.77(13)
Se2 Re1 Re5 Re6 53.74(5)
Se1 Re1 Re5 Re6 -52.78(5)
Se3 Re1 Re5 Re6 123.45(4)
Se4 Re1 Re5 Re6 -122.96(4)
Re3 Re1 Re5 Re6 0.31(3)
Re2 Re1 Re5 Re6 -54.19(2)
Re4 Re1 Re5 Re6 54.58(2)
P1 Re1 Re5 Re4 125.19(13)
Se2 Re1 Re5 Re4 -0.85(4)
Se1 Re1 Re5 Re4 -107.36(5)
Se3 Re1 Re5 Re4 68.87(4)
Se4 Re1 Re5 Re4 -177.54(4)
Re3 Re1 Re5 Re4 -54.27(2)
Re2 Re1 Re5 Re4 -108.77(2)
P1 Re1 Re5 Re2 -126.04(13)
Se2 Re1 Re5 Re2 107.92(4)
Se1 Re1 Re5 Re2 1.41(4)
Se3 Re1 Re5 Re2 177.64(4)
Se4 Re1 Re5 Re2 -68.77(4)
Re3 Re1 Re5 Re2 54.50(2)
Re4 Re1 Re5 Re2 108.77(2)
P2 Re2 Re5 P5 3.89(16)
Se4 Re2 Re5 P5 -52.19(14)
Se5 Re2 Re5 P5 130.44(14)
Se1 Re2 Re5 P5 -122.92(14)
Se8 Re2 Re5 P5 59.50(14)
Re6 Re2 Re5 P5 128.71(14)
Re3 Re2 Re5 P5 -176.22(14)
Re1 Re2 Re5 P5 -121.51(14)
P2 Re2 Re5 Se7 -125.55(8)
Se4 Re2 Re5 Se7 178.37(5)
Se5 Re2 Re5 Se7 1.00(6)
Se1 Re2 Re5 Se7 107.64(6)
Se8 Re2 Re5 Se7 -69.94(5)
Re6 Re2 Re5 Se7 -0.73(4)
Re3 Re2 Re5 Se7 54.34(4)
Re1 Re2 Re5 Se7 109.05(4)
P2 Re2 Re5 Se8 -55.61(9)
Se4 Re2 Re5 Se8 -111.70(5)
Se5 Re2 Re5 Se8 70.94(5)
Se1 Re2 Re5 Se8 177.58(6)
Re6 Re2 Re5 Se8 69.21(4)
Re3 Re2 Re5 Se8 124.28(4)
Re1 Re2 Re5 Se8 178.98(4)
P2 Re2 Re5 Se4 56.09(9)
Se5 Re2 Re5 Se4 -177.36(6)
Se1 Re2 Re5 Se4 -70.73(6)
Se8 Re2 Re5 Se4 111.70(5)
Re6 Re2 Re5 Se4 -179.09(4)
Re3 Re2 Re5 Se4 -124.02(4)
Re1 Re2 Re5 Se4 -69.32(4)
P2 Re2 Re5 Se3 127.68(8)
Se4 Re2 Re5 Se3 71.60(5)
Se5 Re2 Re5 Se3 -105.77(6)
Se1 Re2 Re5 Se3 0.87(6)
Se8 Re2 Re5 Se3 -176.71(6)
Re6 Re2 Re5 Se3 -107.50(4)
Re3 Re2 Re5 Se3 -52.43(4)
Re1 Re2 Re5 Se3 2.28(4)
P2 Re2 Re5 Re6 -124.82(8)
Se4 Re2 Re5 Re6 179.09(4)
Se5 Re2 Re5 Re6 1.73(4)
Se1 Re2 Re5 Re6 108.37(5)
Se8 Re2 Re5 Re6 -69.21(4)
Re3 Re2 Re5 Re6 55.07(2)
Re1 Re2 Re5 Re6 109.77(2)
P2 Re2 Re5 Re4 -179.27(8)
Se4 Re2 Re5 Re4 124.64(4)
Se5 Re2 Re5 Re4 -52.72(5)
Se1 Re2 Re5 Re4 53.91(5)
Se8 Re2 Re5 Re4 -123.66(4)
Re6 Re2 Re5 Re4 -54.45(2)
Re3 Re2 Re5 Re4 0.62(2)
Re1 Re2 Re5 Re4 55.32(2)
P2 Re2 Re5 Re1 125.41(8)
Se4 Re2 Re5 Re1 69.32(4)
Se5 Re2 Re5 Re1 -108.04(4)
Se1 Re2 Re5 Re1 -1.41(4)
Se8 Re2 Re5 Re1 -178.98(4)
Re6 Re2 Re5 Re1 -109.77(2)
Re3 Re2 Re5 Re1 -54.70(2)
P2 Re2 Re6 N2 1.4(4)
Se4 Re2 Re6 N2 -128.3(4)
Se5 Re2 Re6 N2 54.3(4)
Se1 Re2 Re6 N2 124.7(4)
Se8 Re2 Re6 N2 -58.5(4)
Re3 Re2 Re6 N2 123.3(4)
Re1 Re2 Re6 N2 178.1(4)
Re5 Re2 Re6 N2 -127.4(4)
P2 Re2 Re6 Se5 -52.94(8)
Se4 Re2 Re6 Se5 177.33(6)
Se1 Re2 Re6 Se5 70.39(6)
Se8 Re2 Re6 Se5 -112.79(6)
Re3 Re2 Re6 Se5 69.01(4)
Re1 Re2 Re6 Se5 123.78(4)
Re5 Re2 Re6 Se5 178.21(4)
P2 Re2 Re6 Se7 129.59(8)
Se4 Re2 Re6 Se7 -0.14(6)
Se5 Re2 Re6 Se7 -177.47(6)
Se1 Re2 Re6 Se7 -107.08(6)
Se8 Re2 Re6 Se7 69.73(6)
Re3 Re2 Re6 Se7 -108.47(4)
Re1 Re2 Re6 Se7 -53.70(4)
Re5 Re2 Re6 Se7 0.74(4)
P2 Re2 Re6 Se6 -122.28(8)
Se4 Re2 Re6 Se6 108.00(6)
Se5 Re2 Re6 Se6 -69.34(6)
Se1 Re2 Re6 Se6 1.06(6)
Se8 Re2 Re6 Se6 177.87(6)
Re3 Re2 Re6 Se6 -0.33(4)
Re1 Re2 Re6 Se6 54.44(5)
Re5 Re2 Re6 Se6 108.87(5)
P2 Re2 Re6 Se8 59.85(8)
Se4 Re2 Re6 Se8 -69.87(6)
Se5 Re2 Re6 Se8 112.79(6)
Se1 Re2 Re6 Se8 -176.81(6)
Re3 Re2 Re6 Se8 -178.20(5)
Re1 Re2 Re6 Se8 -123.43(5)
Re5 Re2 Re6 Se8 -69.00(4)
P2 Re2 Re6 Re4 -176.32(7)
Se4 Re2 Re6 Re4 53.95(4)
Se5 Re2 Re6 Re4 -123.38(4)
Se1 Re2 Re6 Re4 -52.99(5)
Se8 Re2 Re6 Re4 123.82(5)
Re3 Re2 Re6 Re4 -54.38(2)
Re1 Re2 Re6 Re4 0.39(3)
Re5 Re2 Re6 Re4 54.83(2)
P2 Re2 Re6 Re3 -121.95(7)
Se4 Re2 Re6 Re3 108.33(4)
Se5 Re2 Re6 Re3 -69.01(4)
Se1 Re2 Re6 Re3 1.39(4)
Se8 Re2 Re6 Re3 178.20(5)
Re1 Re2 Re6 Re3 54.77(2)
Re5 Re2 Re6 Re3 109.21(2)
P2 Re2 Re6 Re5 128.85(7)
Se4 Re2 Re6 Re5 -0.88(4)
Se5 Re2 Re6 Re5 -178.21(4)
Se1 Re2 Re6 Re5 -107.82(5)
Se8 Re2 Re6 Re5 69.00(4)
Re3 Re2 Re6 Re5 -109.20(2)
Re1 Re2 Re6 Re5 -54.43(2)
P4 Re4 Re6 N2 2.1(4)
Se3 Re4 Re6 N2 128.9(4)
Se6 Re4 Re6 N2 -54.3(4)
Se2 Re4 Re6 N2 -125.1(4)
Se7 Re4 Re6 N2 58.3(4)
Re3 Re4 Re6 N2 -123.3(4)
Re5 Re4 Re6 N2 127.2(4)
Re1 Re4 Re6 N2 -178.1(4)
P4 Re4 Re6 Se5 125.67(13)
Se3 Re4 Re6 Se5 -107.51(6)
Se6 Re4 Re6 Se5 69.27(6)
Se2 Re4 Re6 Se5 -1.46(6)
Se7 Re4 Re6 Se5 -178.12(6)
Re3 Re4 Re6 Se5 0.31(4)
Re5 Re4 Re6 Se5 -109.15(5)
Re1 Re4 Re6 Se5 -54.46(5)
P4 Re4 Re6 Se7 -56.22(13)
Se3 Re4 Re6 Se7 70.61(5)
Se6 Re4 Re6 Se7 -112.61(5)
Se2 Re4 Re6 Se7 176.66(6)
Re3 Re4 Re6 Se7 178.42(4)
Re5 Re4 Re6 Se7 68.96(4)
Re1 Re4 Re6 Se7 123.66(4)
P4 Re4 Re6 Se6 56.40(13)
Se3 Re4 Re6 Se6 -176.78(6)
Se2 Re4 Re6 Se6 -70.73(5)
Se7 Re4 Re6 Se6 112.61(5)
Re3 Re4 Re6 Se6 -68.96(4)
Re5 Re4 Re6 Se6 -178.42(4)
Re1 Re4 Re6 Se6 -123.73(4)
P4 Re4 Re6 Se8 -126.03(13)
Se3 Re4 Re6 Se8 0.80(7)
Se6 Re4 Re6 Se8 177.57(6)
Se2 Re4 Re6 Se8 106.84(6)
Se7 Re4 Re6 Se8 -69.81(6)
Re3 Re4 Re6 Se8 108.61(5)
Re5 Re4 Re6 Se8 -0.85(5)
Re1 Re4 Re6 Se8 53.84(5)
P4 Re4 Re6 Re2 179.74(12)
Se3 Re4 Re6 Re2 -53.44(5)
Se6 Re4 Re6 Re2 123.34(4)
Se2 Re4 Re6 Re2 52.61(4)
Se7 Re4 Re6 Re2 -124.05(4)
Re3 Re4 Re6 Re2 54.38(2)
Re5 Re4 Re6 Re2 -55.09(2)
Re1 Re4 Re6 Re2 -0.39(3)
P4 Re4 Re6 Re3 125.36(13)
Se3 Re4 Re6 Re3 -107.82(5)
Se6 Re4 Re6 Re3 68.96(4)
Se2 Re4 Re6 Re3 -1.77(4)
Se7 Re4 Re6 Re3 -178.42(4)
Re5 Re4 Re6 Re3 -109.46(3)
Re1 Re4 Re6 Re3 -54.77(2)
P4 Re4 Re6 Re5 -125.18(13)
Se3 Re4 Re6 Re5 1.65(4)
Se6 Re4 Re6 Re5 178.42(4)
Se2 Re4 Re6 Re5 107.69(4)
Se7 Re4 Re6 Re5 -68.96(4)
Re3 Re4 Re6 Re5 109.46(3)
Re1 Re4 Re6 Re5 54.69(2)
P3 Re3 Re6 N2 0.7(5)
Se1 Re3 Re6 N2 -125.5(4)
Se5 Re3 Re6 N2 -54.6(4)
Se6 Re3 Re6 N2 56.2(4)
Se2 Re3 Re6 N2 127.5(4)
Re2 Re3 Re6 N2 -124.1(4)
Re4 Re3 Re6 N2 125.7(4)
Re1 Re3 Re6 N2 -179.1(4)
P3 Re3 Re6 Se5 55.34(16)
Se1 Re3 Re6 Se5 -70.91(6)
Se6 Re3 Re6 Se5 110.82(6)
Se2 Re3 Re6 Se5 -177.91(6)
Re2 Re3 Re6 Se5 -69.52(4)
Re4 Re3 Re6 Se5 -179.68(4)
Re1 Re3 Re6 Se5 -124.48(4)
P3 Re3 Re6 Se7 -126.52(16)
Se1 Re3 Re6 Se7 107.23(6)
Se5 Re3 Re6 Se7 178.14(6)
Se6 Re3 Re6 Se7 -71.03(6)
Se2 Re3 Re6 Se7 0.23(6)
Re2 Re3 Re6 Se7 108.63(4)
Re4 Re3 Re6 Se7 -1.54(4)
Re1 Re3 Re6 Se7 53.66(4)
P3 Re3 Re6 Se6 -55.48(16)
Se1 Re3 Re6 Se6 178.27(6)
Se5 Re3 Re6 Se6 -110.82(6)
Se2 Re3 Re6 Se6 71.27(6)
Re2 Re3 Re6 Se6 179.66(5)
Re4 Re3 Re6 Se6 69.49(4)
Re1 Re3 Re6 Se6 124.70(4)
P3 Re3 Re6 Se8 126.62(16)
Se1 Re3 Re6 Se8 0.37(7)
Se5 Re3 Re6 Se8 71.28(6)
Se6 Re3 Re6 Se8 -177.90(6)
Se2 Re3 Re6 Se8 -106.63(6)
Re2 Re3 Re6 Se8 1.76(5)
Re4 Re3 Re6 Se8 -108.41(5)
Re1 Re3 Re6 Se8 -53.20(5)
P3 Re3 Re6 Re2 124.86(15)
Se1 Re3 Re6 Re2 -1.39(4)
Se5 Re3 Re6 Re2 69.52(4)
Se6 Re3 Re6 Re2 -179.66(5)
Se2 Re3 Re6 Re2 -108.39(4)
Re4 Re3 Re6 Re2 -110.17(2)
Re1 Re3 Re6 Re2 -54.96(2)
P3 Re3 Re6 Re4 -124.98(15)
Se1 Re3 Re6 Re4 108.77(5)
Se5 Re3 Re6 Re4 179.68(4)
Se6 Re3 Re6 Re4 -69.49(4)
Se2 Re3 Re6 Re4 1.77(4)
Re2 Re3 Re6 Re4 110.17(2)
Re1 Re3 Re6 Re4 55.20(2)
P3 Re3 Re6 Re5 -179.86(15)
Se1 Re3 Re6 Re5 53.88(5)
Se5 Re3 Re6 Re5 124.79(4)
Se6 Re3 Re6 Re5 -124.38(4)
Se2 Re3 Re6 Re5 -53.11(4)
Re2 Re3 Re6 Re5 55.28(2)
Re4 Re3 Re6 Re5 -54.89(2)
Re1 Re3 Re6 Re5 0.31(3)
P5 Re5 Re6 N2 -4.2(5)
Se7 Re5 Re6 N2 -56.3(4)
Se8 Re5 Re6 N2 55.0(4)
Se4 Re5 Re6 N2 125.4(4)
Se3 Re5 Re6 N2 -127.5(4)
Re4 Re5 Re6 N2 -125.9(4)
Re1 Re5 Re6 N2 179.0(4)
Re2 Re5 Re6 N2 124.5(4)
P5 Re5 Re6 Se5 -130.43(14)
Se7 Re5 Re6 Se5 177.49(6)
Se8 Re5 Re6 Se5 -71.29(6)
Se4 Re5 Re6 Se5 -0.88(6)
Se3 Re5 Re6 Se5 106.22(6)
Re4 Re5 Re6 Se5 107.84(4)
Re1 Re5 Re6 Se5 52.80(5)
Re2 Re5 Re6 Se5 -1.75(4)
P5 Re5 Re6 Se7 52.08(14)
Se8 Re5 Re6 Se7 111.22(6)
Se4 Re5 Re6 Se7 -178.38(5)
Se3 Re5 Re6 Se7 -71.28(5)
Re4 Re5 Re6 Se7 -69.65(4)
Re1 Re5 Re6 Se7 -124.70(4)
Re2 Re5 Re6 Se7 -179.24(4)
P5 Re5 Re6 Se6 123.26(14)
Se7 Re5 Re6 Se6 71.19(5)
Se8 Re5 Re6 Se6 -177.59(6)
Se4 Re5 Re6 Se6 -107.19(6)
Se3 Re5 Re6 Se6 -0.09(6)
Re4 Re5 Re6 Se6 1.53(4)
Re1 Re5 Re6 Se6 -53.51(5)
Re2 Re5 Re6 Se6 -108.05(5)
P5 Re5 Re6 Se8 -59.14(14)
Se7 Re5 Re6 Se8 -111.22(6)
Se4 Re5 Re6 Se8 70.41(6)
Se3 Re5 Re6 Se8 177.50(6)
Re4 Re5 Re6 Se8 179.13(5)
Re1 Re5 Re6 Se8 124.08(5)
Re2 Re5 Re6 Se8 69.54(5)
P5 Re5 Re6 Re2 -128.68(14)
Se7 Re5 Re6 Re2 179.24(4)
Se8 Re5 Re6 Re2 -69.54(5)
Se4 Re5 Re6 Re2 0.87(4)
Se3 Re5 Re6 Re2 107.96(5)
Re4 Re5 Re6 Re2 109.59(2)
Re1 Re5 Re6 Re2 54.54(2)
P5 Re5 Re6 Re4 121.73(14)
Se7 Re5 Re6 Re4 69.65(4)
Se8 Re5 Re6 Re4 -179.13(5)
Se4 Re5 Re6 Re4 -108.72(4)
Se3 Re5 Re6 Re4 -1.62(4)
Re1 Re5 Re6 Re4 -55.05(2)
Re2 Re5 Re6 Re4 -109.59(2)
P5 Re5 Re6 Re3 176.46(14)
Se7 Re5 Re6 Re3 124.39(4)
Se8 Re5 Re6 Re3 -124.40(5)
Se4 Re5 Re6 Re3 -53.99(4)
Se3 Re5 Re6 Re3 53.11(5)
Re4 Re5 Re6 Re3 54.73(2)
Re1 Re5 Re6 Re3 -0.31(3)
Re2 Re5 Re6 Re3 -54.86(2)
P3 Re3 Se1 Re2 -142.90(10)
Se5 Re3 Se1 Re2 -52.08(4)
Se6 Re3 Se1 Re2 25.7(8)
Se2 Re3 Se1 Re2 124.16(4)
Re4 Re3 Se1 Re2 70.64(4)
Re1 Re3 Se1 Re2 72.06(3)
Re6 Re3 Se1 Re2 1.41(4)
P3 Re3 Se1 Re1 145.03(10)
Se5 Re3 Se1 Re1 -124.14(4)
Se6 Re3 Se1 Re1 -46.4(8)
Se2 Re3 Se1 Re1 52.10(4)
Re2 Re3 Se1 Re1 -72.06(3)
Re4 Re3 Se1 Re1 -1.42(4)
Re6 Re3 Se1 Re1 -70.65(4)
P2 Re2 Se1 Re3 142.11(6)
Se4 Re2 Se1 Re3 -124.16(4)
Se5 Re2 Se1 Re3 51.92(4)
Se8 Re2 Se1 Re3 -41.4(7)
Re6 Re2 Se1 Re3 -1.42(4)
Re1 Re2 Se1 Re3 -72.02(3)
Re5 Re2 Se1 Re3 -70.59(4)
P2 Re2 Se1 Re1 -145.87(6)
Se4 Re2 Se1 Re1 -52.14(4)
Se5 Re2 Se1 Re1 123.94(4)
Se8 Re2 Se1 Re1 30.6(7)
Re6 Re2 Se1 Re1 70.60(4)
Re3 Re2 Se1 Re1 72.02(3)
Re5 Re2 Se1 Re1 1.43(4)
P1 Re1 Se1 Re3 -143.06(9)
Se2 Re1 Se1 Re3 -51.99(4)
Se3 Re1 Se1 Re3 22.4(7)
Se4 Re1 Se1 Re3 123.67(4)
Re5 Re1 Se1 Re3 70.32(4)
Re2 Re1 Se1 Re3 71.76(3)
Re4 Re1 Se1 Re3 1.39(4)
P1 Re1 Se1 Re2 145.18(9)
Se2 Re1 Se1 Re2 -123.75(4)
Se3 Re1 Se1 Re2 -49.3(7)
Se4 Re1 Se1 Re2 51.92(4)
Re3 Re1 Se1 Re2 -71.76(3)
Re5 Re1 Se1 Re2 -1.44(4)
Re4 Re1 Se1 Re2 -70.36(4)
P3 Re3 Se2 Re1 -144.92(11)
Se1 Re3 Se2 Re1 -52.17(4)
Se5 Re3 Se2 Re1 42.4(8)
Se6 Re3 Se2 Re1 124.27(4)
Re2 Re3 Se2 Re1 1.42(4)
Re4 Re3 Se2 Re1 72.31(3)
Re6 Re3 Se2 Re1 70.51(4)
P3 Re3 Se2 Re4 142.77(11)
Se1 Re3 Se2 Re4 -124.48(4)
Se5 Re3 Se2 Re4 -29.9(8)
Se6 Re3 Se2 Re4 51.96(4)
Re2 Re3 Se2 Re4 -70.90(4)
Re1 Re3 Se2 Re4 -72.31(3)
Re6 Re3 Se2 Re4 -1.80(4)
P1 Re1 Se2 Re3 143.34(10)
Se1 Re1 Se2 Re3 51.86(4)
Se3 Re1 Se2 Re3 -123.95(4)
Se4 Re1 Se2 Re3 -30.6(7)
Re5 Re1 Se2 Re3 -70.74(4)
Re2 Re1 Se2 Re3 -1.40(4)
Re4 Re1 Se2 Re3 -71.60(3)
P1 Re1 Se2 Re4 -145.06(10)
Se1 Re1 Se2 Re4 123.46(4)
Se3 Re1 Se2 Re4 -52.36(4)
Se4 Re1 Se2 Re4 41.0(7)
Re3 Re1 Se2 Re4 71.60(3)
Re5 Re1 Se2 Re4 0.86(4)
Re2 Re1 Se2 Re4 70.20(4)
P4 Re4 Se2 Re3 -142.33(10)
Se3 Re4 Se2 Re3 124.37(4)
Se6 Re4 Se2 Re3 -51.74(4)
Se7 Re4 Se2 Re3 42.1(7)
Re6 Re4 Se2 Re3 1.80(4)
Re5 Re4 Se2 Re3 71.06(4)
Re1 Re4 Se2 Re3 71.92(3)
P4 Re4 Se2 Re1 145.75(10)
Se3 Re4 Se2 Re1 52.45(4)
Se6 Re4 Se2 Re1 -123.66(4)
Se7 Re4 Se2 Re1 -29.8(7)
Re6 Re4 Se2 Re1 -70.12(4)
Re3 Re4 Se2 Re1 -71.92(3)
Re5 Re4 Se2 Re1 -0.86(4)
P4 Re4 Se3 Re1 -146.03(9)
Se6 Re4 Se3 Re1 26.3(7)
Se2 Re4 Se3 Re1 -52.34(4)
Se7 Re4 Se3 Re1 123.30(4)
Re6 Re4 Se3 Re1 69.99(4)
Re3 Re4 Se3 Re1 0.45(4)
Re5 Re4 Se3 Re1 71.66(3)
P4 Re4 Se3 Re5 142.31(9)
Se6 Re4 Se3 Re5 -45.4(7)
Se2 Re4 Se3 Re5 -124.00(4)
Se7 Re4 Se3 Re5 51.64(4)
Re6 Re4 Se3 Re5 -1.67(4)
Re3 Re4 Se3 Re5 -71.21(4)
Re1 Re4 Se3 Re5 -71.66(3)
P1 Re1 Se3 Re4 143.53(9)
Se2 Re1 Se3 Re4 52.49(4)
Se1 Re1 Se3 Re4 -22.0(7)
Se4 Re1 Se3 Re4 -123.14(4)
Re3 Re1 Se3 Re4 -0.45(4)
Re5 Re1 Se3 Re4 -71.72(3)
Re2 Re1 Se3 Re4 -69.38(4)
P1 Re1 Se3 Re5 -144.75(9)
Se2 Re1 Se3 Re5 124.21(4)
Se1 Re1 Se3 Re5 49.8(7)
Se4 Re1 Se3 Re5 -51.42(4)
Re3 Re1 Se3 Re5 71.27(4)
Re2 Re1 Se3 Re5 2.34(4)
Re4 Re1 Se3 Re5 71.72(3)
P5 Re5 Se3 Re4 -144.04(9)
Se7 Re5 Se3 Re4 -51.98(4)
Se8 Re5 Se3 Re4 30.5(7)
Se4 Re5 Se3 Re4 123.70(4)
Re6 Re5 Se3 Re4 1.65(4)
Re1 Re5 Se3 Re4 72.40(3)
Re2 Re5 Se3 Re4 70.08(4)
P5 Re5 Se3 Re1 143.56(9)
Se7 Re5 Se3 Re1 -124.38(4)
Se8 Re5 Se3 Re1 -41.9(7)
Se4 Re5 Se3 Re1 51.29(4)
Re6 Re5 Se3 Re1 -70.75(4)
Re4 Re5 Se3 Re1 -72.40(3)
Re2 Re5 Se3 Re1 -2.32(4)
P2 Re2 Se4 Re1 142.53(6)
Se5 Re2 Se4 Re1 -35.4(8)
Se1 Re2 Se4 Re1 52.02(4)
Se8 Re2 Se4 Re1 -123.79(4)
Re6 Re2 Se4 Re1 -70.72(4)
Re3 Re2 Se4 Re1 -1.11(5)
Re5 Re2 Se4 Re1 -71.61(3)
P2 Re2 Se4 Re5 -145.86(5)
Se5 Re2 Se4 Re5 36.2(8)
Se1 Re2 Se4 Re5 123.64(4)
Se8 Re2 Se4 Re5 -52.17(4)
Re6 Re2 Se4 Re5 0.89(4)
Re3 Re2 Se4 Re5 70.50(4)
Re1 Re2 Se4 Re5 71.61(3)
P1 Re1 Se4 Re2 -143.48(10)
Se2 Re1 Se4 Re2 30.4(7)
Se1 Re1 Se4 Re2 -52.01(4)
Se3 Re1 Se4 Re2 123.73(4)
Re3 Re1 Se4 Re2 1.10(5)
Re5 Re1 Se4 Re2 72.23(3)
Re4 Re1 Se4 Re2 69.81(4)
P1 Re1 Se4 Re5 144.29(10)
Se2 Re1 Se4 Re5 -41.8(7)
Se1 Re1 Se4 Re5 -124.24(4)
Se3 Re1 Se4 Re5 51.50(4)
Re3 Re1 Se4 Re5 -71.13(4)
Re2 Re1 Se4 Re5 -72.23(3)
Re4 Re1 Se4 Re5 -2.42(4)
P5 Re5 Se4 Re2 147.74(9)
Se7 Re5 Se4 Re2 -18.9(6)
Se8 Re5 Se4 Re2 52.37(4)
Se3 Re5 Se4 Re2 -123.23(4)
Re6 Re5 Se4 Re2 -0.88(4)
Re4 Re5 Se4 Re2 -69.58(4)
Re1 Re5 Se4 Re2 -72.01(3)
P5 Re5 Se4 Re1 -140.24(9)
Se7 Re5 Se4 Re1 53.1(6)
Se8 Re5 Se4 Re1 124.38(5)
Se3 Re5 Se4 Re1 -51.22(4)
Re6 Re5 Se4 Re1 71.13(4)
Re4 Re5 Se4 Re1 2.43(4)
Re2 Re5 Se4 Re1 72.01(3)
N2 Re6 Se5 Re3 143.8(3)
Se7 Re6 Se5 Re3 -29.6(9)
Se6 Re6 Se5 Re3 52.66(4)
Se8 Re6 Se5 Re3 -123.96(4)
Re2 Re6 Se5 Re3 -71.81(3)
Re4 Re6 Se5 Re3 -0.31(4)
Re5 Re6 Se5 Re3 -70.03(4)
N2 Re6 Se5 Re2 -144.3(3)
Se7 Re6 Se5 Re2 42.2(9)
Se6 Re6 Se5 Re2 124.48(4)
Se8 Re6 Se5 Re2 -52.14(4)
Re4 Re6 Se5 Re2 71.50(4)
Re3 Re6 Se5 Re2 71.81(3)
Re5 Re6 Se5 Re2 1.78(4)
P3 Re3 Se5 Re6 -143.53(11)
Se1 Re3 Se5 Re6 123.72(5)
Se6 Re3 Se5 Re6 -52.76(4)
Se2 Re3 Se5 Re6 29.2(8)
Re2 Re3 Se5 Re6 71.60(3)
Re4 Re3 Se5 Re6 0.31(4)
Re1 Re3 Se5 Re6 70.11(4)
P3 Re3 Se5 Re2 144.87(11)
Se1 Re3 Se5 Re2 52.12(4)
Se6 Re3 Se5 Re2 -124.36(4)
Se2 Re3 Se5 Re2 -42.4(8)
Re4 Re3 Se5 Re2 -71.29(4)
Re1 Re3 Se5 Re2 -1.49(5)
Re6 Re3 Se5 Re2 -71.60(3)
P2 Re2 Se5 Re6 145.41(6)
Se4 Re2 Se5 Re6 -36.7(8)
Se1 Re2 Se5 Re6 -124.08(4)
Se8 Re2 Se5 Re6 51.70(4)
Re3 Re2 Se5 Re6 -72.25(3)
Re1 Re2 Se5 Re6 -70.76(4)
Re5 Re2 Se5 Re6 -1.76(4)
P2 Re2 Se5 Re3 -142.34(6)
Se4 Re2 Se5 Re3 35.6(8)
Se1 Re2 Se5 Re3 -51.83(4)
Se8 Re2 Se5 Re3 123.95(4)
Re6 Re2 Se5 Re3 72.25(3)
Re1 Re2 Se5 Re3 1.48(5)
Re5 Re2 Se5 Re3 70.49(4)
P3 Re3 Se6 Re6 143.46(10)
Se1 Re3 Se6 Re6 -25.1(8)
Se5 Re3 Se6 Re6 52.67(4)
Se2 Re3 Se6 Re6 -123.60(4)
Re2 Re3 Se6 Re6 -0.34(4)
Re4 Re3 Se6 Re6 -71.60(3)
Re1 Re3 Se6 Re6 -70.02(4)
P3 Re3 Se6 Re4 -144.95(10)
Se1 Re3 Se6 Re4 46.5(8)
Se5 Re3 Se6 Re4 124.26(4)
Se2 Re3 Se6 Re4 -52.00(4)
Re2 Re3 Se6 Re4 71.26(4)
Re1 Re3 Se6 Re4 1.58(4)
Re6 Re3 Se6 Re4 71.60(3)
N2 Re6 Se6 Re3 -143.0(3)
Se5 Re6 Se6 Re3 -52.70(4)
Se7 Re6 Se6 Re3 124.04(4)
Se8 Re6 Se6 Re3 32.9(10)
Re2 Re6 Se6 Re3 0.34(4)
Re4 Re6 Se6 Re3 71.85(3)
Re5 Re6 Se6 Re3 70.29(4)
N2 Re6 Se6 Re4 145.1(3)
Se5 Re6 Se6 Re4 -124.55(4)
Se7 Re6 Se6 Re4 52.18(4)
Se8 Re6 Se6 Re4 -38.9(10)
Re2 Re6 Se6 Re4 -71.52(4)
Re3 Re6 Se6 Re4 -71.85(3)
Re5 Re6 Se6 Re4 -1.56(4)
P4 Re4 Se6 Re3 145.48(9)
Se3 Re4 Se6 Re3 -26.8(7)
Se2 Re4 Se6 Re3 51.74(4)
Se7 Re4 Se6 Re3 -123.87(4)
Re6 Re4 Se6 Re3 -72.17(3)
Re5 Re4 Se6 Re3 -70.61(4)
Re1 Re4 Se6 Re3 -1.55(4)
P4 Re4 Se6 Re6 -142.35(9)
Se3 Re4 Se6 Re6 45.4(7)
Se2 Re4 Se6 Re6 123.91(4)
Se7 Re4 Se6 Re6 -51.70(4)
Re3 Re4 Se6 Re6 72.17(3)
Re5 Re4 Se6 Re6 1.56(4)
Re1 Re4 Se6 Re6 70.61(4)
N2 Re6 Se7 Re5 144.9(3)
Se5 Re6 Se7 Re5 -41.7(9)
Se6 Re6 Se7 Re5 -123.91(4)
Se8 Re6 Se7 Re5 52.70(4)
Re2 Re6 Se7 Re5 -0.75(4)
Re4 Re6 Se7 Re5 -71.92(3)
Re3 Re6 Se7 Re5 -70.36(4)
N2 Re6 Se7 Re4 -143.2(3)
Se5 Re6 Se7 Re4 30.2(9)
Se6 Re6 Se7 Re4 -51.99(4)
Se8 Re6 Se7 Re4 124.62(4)
Re2 Re6 Se7 Re4 71.17(4)
Re3 Re6 Se7 Re4 1.56(4)
Re5 Re6 Se7 Re4 71.92(3)
P5 Re5 Se7 Re6 -147.82(9)
Se8 Re5 Se7 Re6 -52.45(4)
Se4 Re5 Se7 Re6 18.8(6)
Se3 Re5 Se7 Re6 123.18(4)
Re4 Re5 Se7 Re6 71.53(3)
Re1 Re5 Se7 Re6 69.88(4)
Re2 Re5 Se7 Re6 0.74(4)
P5 Re5 Se7 Re4 140.65(9)
Se8 Re5 Se7 Re4 -123.98(4)
Se4 Re5 Se7 Re4 -52.7(6)
Se3 Re5 Se7 Re4 51.65(4)
Re6 Re5 Se7 Re4 -71.53(3)
Re1 Re5 Se7 Re4 -1.65(4)
Re2 Re5 Se7 Re4 -70.79(4)
P4 Re4 Se7 Re6 142.44(9)
Se3 Re4 Se7 Re6 -124.20(4)
Se6 Re4 Se7 Re6 51.86(4)
Se2 Re4 Se7 Re6 -42.0(7)
Re3 Re4 Se7 Re6 -1.56(4)
Re5 Re4 Se7 Re6 -72.19(3)
Re1 Re4 Se7 Re6 -70.56(4)
P4 Re4 Se7 Re5 -145.37(10)
Se3 Re4 Se7 Re5 -52.01(4)
Se6 Re4 Se7 Re5 124.05(4)
Se2 Re4 Se7 Re5 30.2(7)
Re6 Re4 Se7 Re5 72.19(3)
Re3 Re4 Se7 Re5 70.63(4)
Re1 Re4 Se7 Re5 1.63(4)
N2 Re6 Se8 Re5 -145.5(3)
Se5 Re6 Se8 Re5 124.14(4)
Se7 Re6 Se8 Re5 -52.57(4)
Se6 Re6 Se8 Re5 38.6(10)
Re2 Re6 Se8 Re5 72.22(3)
Re4 Re6 Se8 Re5 0.86(5)
Re3 Re6 Se8 Re5 70.44(4)
N2 Re6 Se8 Re2 142.3(3)
Se5 Re6 Se8 Re2 51.93(4)
Se7 Re6 Se8 Re2 -124.79(4)
Se6 Re6 Se8 Re2 -33.6(10)
Re4 Re6 Se8 Re2 -71.35(4)
Re3 Re6 Se8 Re2 -1.78(5)
Re5 Re6 Se8 Re2 -72.22(3)
P5 Re5 Se8 Re6 144.43(9)
Se7 Re5 Se8 Re6 52.43(4)
Se4 Re5 Se8 Re6 -123.34(5)
Se3 Re5 Se8 Re6 -30.1(7)
Re4 Re5 Se8 Re6 -0.85(5)
Re1 Re5 Se8 Re6 -70.32(4)
Re2 Re5 Se8 Re6 -71.32(3)
P5 Re5 Se8 Re2 -144.26(9)
Se7 Re5 Se8 Re2 123.75(4)
Se4 Re5 Se8 Re2 -52.02(4)
Se3 Re5 Se8 Re2 41.2(7)
Re6 Re5 Se8 Re2 71.32(3)
Re4 Re5 Se8 Re2 70.46(4)
Re1 Re5 Se8 Re2 1.00(4)
P2 Re2 Se8 Re6 -141.94(6)
Se4 Re2 Se8 Re6 124.35(4)
Se5 Re2 Se8 Re6 -51.72(4)
Se1 Re2 Se8 Re6 41.6(7)
Re3 Re2 Se8 Re6 1.78(5)
Re1 Re2 Se8 Re6 70.99(4)
Re5 Re2 Se8 Re6 71.98(3)
P2 Re2 Se8 Re5 146.08(5)
Se4 Re2 Se8 Re5 52.37(4)
Se5 Re2 Se8 Re5 -123.70(4)
Se1 Re2 Se8 Re5 -30.4(7)
Re6 Re2 Se8 Re5 -71.98(3)
Re3 Re2 Se8 Re5 -70.20(4)
Re1 Re2 Se8 Re5 -1.00(4)
Se2 Re1 P1 C5 166.1(7)
Se1 Re1 P1 C5 -104.1(7)
Se3 Re1 P1 C5 77.0(7)
Se4 Re1 P1 C5 -14.3(7)
Re3 Re1 P1 C5 -149.1(7)
Re5 Re1 P1 C5 31.6(7)
Re2 Re1 P1 C5 -60.4(7)
Re4 Re1 P1 C5 122.5(7)
Se2 Re1 P1 C3 -77.0(7)
Se1 Re1 P1 C3 12.8(7)
Se3 Re1 P1 C3 -166.1(7)
Se4 Re1 P1 C3 102.6(7)
Re3 Re1 P1 C3 -32.2(7)
Re5 Re1 P1 C3 148.5(6)
Re2 Re1 P1 C3 56.5(7)
Re4 Re1 P1 C3 -120.6(7)
Se2 Re1 P1 C1 43.3(6)
Se1 Re1 P1 C1 133.0(6)
Se3 Re1 P1 C1 -45.9(6)
Se4 Re1 P1 C1 -137.2(6)
Re3 Re1 P1 C1 88.0(6)
Re5 Re1 P1 C1 -91.3(6)
Re2 Re1 P1 C1 176.7(5)
Re4 Re1 P1 C1 -0.3(6)
Se4 Re2 P2 C7A 45.55(16)
Se5 Re2 P2 C7A -134.59(16)
Se1 Re2 P2 C7A 135.49(16)
Se8 Re2 P2 C7A -44.25(16)
Re6 Re2 P2 C7A -91.78(17)
Re3 Re2 P2 C7A -179.43(17)
Re1 Re2 P2 C7A 92.88(17)
Re5 Re2 P2 C7A 0.42(17)
Se4 Re2 P2 C9B -146.3(3)
Se5 Re2 P2 C9B 33.6(3)
Se1 Re2 P2 C9B -56.4(3)
Se8 Re2 P2 C9B 123.9(3)
Re6 Re2 P2 C9B 76.4(3)
Re3 Re2 P2 C9B -11.3(3)
Re1 Re2 P2 C9B -99.0(3)
Re5 Re2 P2 C9B 168.6(3)
Se4 Re2 P2 C7B -26.3(3)
Se5 Re2 P2 C7B 153.6(3)
Se1 Re2 P2 C7B 63.6(3)
Se8 Re2 P2 C7B -116.1(3)
Re6 Re2 P2 C7B -163.6(3)
Re3 Re2 P2 C7B 108.7(3)
Re1 Re2 P2 C7B 21.0(3)
Re5 Re2 P2 C7B -71.4(3)
Se4 Re2 P2 C11B 93.7(3)
Se5 Re2 P2 C11B -86.4(3)
Se1 Re2 P2 C11B -176.4(3)
Se8 Re2 P2 C11B 3.9(3)
Re6 Re2 P2 C11B -43.6(3)
Re3 Re2 P2 C11B -131.3(3)
Re1 Re2 P2 C11B 141.0(3)
Re5 Re2 P2 C11B 48.6(3)
Se4 Re2 P2 C11A 165.56(16)
Se5 Re2 P2 C11A -14.58(16)
Se1 Re2 P2 C11A -104.50(16)
Se8 Re2 P2 C11A 75.76(16)
Re6 Re2 P2 C11A 28.22(17)
Re3 Re2 P2 C11A -59.43(17)
Re1 Re2 P2 C11A -147.12(17)
Re5 Re2 P2 C11A 120.42(17)
Se4 Re2 P2 C9A -74.45(16)
Se5 Re2 P2 C9A 105.41(16)
Se1 Re2 P2 C9A 15.49(16)
Se8 Re2 P2 C9A -164.25(16)
Re6 Re2 P2 C9A 148.22(17)
Re3 Re2 P2 C9A 60.56(17)
Re1 Re2 P2 C9A -27.13(17)
Re5 Re2 P2 C9A -119.58(17)
Se1 Re3 P3 C17 18.7(7)
Se5 Re3 P3 C17 -71.6(7)
Se6 Re3 P3 C17 -160.6(7)
Se2 Re3 P3 C17 108.9(7)
Re2 Re3 P3 C17 -27.8(7)
Re4 Re3 P3 C17 155.7(6)
Re1 Re3 P3 C17 63.7(7)
Re6 Re3 P3 C17 -116.0(7)
Se1 Re3 P3 C13 -100.3(7)
Se5 Re3 P3 C13 169.4(7)
Se6 Re3 P3 C13 80.5(7)
Se2 Re3 P3 C13 -10.1(7)
Re2 Re3 P3 C13 -146.8(7)
Re4 Re3 P3 C13 36.7(7)
Re1 Re3 P3 C13 -55.2(7)
Re6 Re3 P3 C13 125.0(7)
Se1 Re3 P3 C15 141.2(7)
Se5 Re3 P3 C15 50.9(7)
Se6 Re3 P3 C15 -38.1(7)
Se2 Re3 P3 C15 -128.6(7)
Re2 Re3 P3 C15 94.7(7)
Re4 Re3 P3 C15 -81.8(7)
Re1 Re3 P3 C15 -173.8(7)
Re6 Re3 P3 C15 6.5(7)
Se3 Re4 P4 C21 -45.0(6)
Se6 Re4 P4 C21 135.6(6)
Se2 Re4 P4 C21 -134.3(6)
Se7 Re4 P4 C21 45.4(6)
Re6 Re4 P4 C21 90.3(6)
Re3 Re4 P4 C21 178.5(5)
Re5 Re4 P4 C21 2.5(6)
Re1 Re4 P4 C21 -89.5(6)
Se3 Re4 P4 C23 -163.6(5)
Se6 Re4 P4 C23 16.9(6)
Se2 Re4 P4 C23 107.1(6)
Se7 Re4 P4 C23 -73.2(6)
Re6 Re4 P4 C23 -28.3(6)
Re3 Re4 P4 C23 59.8(6)
Re5 Re4 P4 C23 -116.2(5)
Re1 Re4 P4 C23 151.9(5)
Se3 Re4 P4 C19 80.8(7)
Se6 Re4 P4 C19 -98.7(7)
Se2 Re4 P4 C19 -8.5(7)
Se7 Re4 P4 C19 171.1(7)
Re6 Re4 P4 C19 -143.9(7)
Re3 Re4 P4 C19 -55.8(8)
Re5 Re4 P4 C19 128.2(7)
Re1 Re4 P4 C19 36.3(8)
Se7 Re5 P5 C27 96.1(6)
Se8 Re5 P5 C27 6.8(6)
Se4 Re5 P5 C27 -82.9(6)
Se3 Re5 P5 C27 -173.6(6)
Re6 Re5 P5 C27 54.0(6)
Re4 Re5 P5 C27 143.6(6)
Re1 Re5 P5 C27 -130.4(6)
Re2 Re5 P5 C27 -40.7(6)
Se7 Re5 P5 C29 -20.9(5)
Se8 Re5 P5 C29 -110.2(5)
Se4 Re5 P5 C29 160.1(5)
Se3 Re5 P5 C29 69.4(5)
Re6 Re5 P5 C29 -63.1(5)
Re4 Re5 P5 C29 26.6(5)
Re1 Re5 P5 C29 112.6(5)
Re2 Re5 P5 C29 -157.7(5)
Se7 Re5 P5 C25 -143.2(8)
Se8 Re5 P5 C25 127.5(8)
Se4 Re5 P5 C25 37.8(8)
Se3 Re5 P5 C25 -52.9(8)
Re6 Re5 P5 C25 174.6(8)
Re4 Re5 P5 C25 -95.7(8)
Re1 Re5 P5 C25 -9.7(8)
Re2 Re5 P5 C25 80.0(8)
C31 N1 N2 N3 1.6(15)
C31 N1 N2 Re6 174.8(9)
Se5 Re6 N2 N3 33.0(11)
Se7 Re6 N2 N3 -147.4(11)
Se6 Re6 N2 N3 121.9(11)
Se8 Re6 N2 N3 -57.8(11)
Re2 Re6 N2 N3 -10.9(14)
Re4 Re6 N2 N3 165.8(9)
Re3 Re6 N2 N3 76.9(12)
Re5 Re6 N2 N3 -102.2(12)
Se5 Re6 N2 N1 -139.4(10)
Se7 Re6 N2 N1 40.2(10)
Se6 Re6 N2 N1 -50.5(10)
Se8 Re6 N2 N1 129.8(10)
Re2 Re6 N2 N1 176.7(8)
Re4 Re6 N2 N1 -6.6(13)
Re3 Re6 N2 N1 -95.5(10)
Re5 Re6 N2 N1 85.4(10)
N1 N2 N3 N4 -4.5(17)
Re6 N2 N3 N4 -177.7(9)
N2 N3 N4 C31 5.3(18)
C5 P1 C1 C2 52.0(14)
C3 P1 C1 C2 -53.1(14)
Re1 P1 C1 C2 -179.2(11)
C5 P1 C3 C4 -166.0(14)
C1 P1 C3 C4 -56.2(15)
Re1 P1 C3 C4 67.7(15)
C3 P1 C5 C6 166.0(12)
C1 P1 C5 C6 57.0(13)
Re1 P1 C5 C6 -68.8(13)
C11A P2 C7A C8A 56.0(8)
C9A P2 C7A C8A -47.6(8)
Re2 P2 C7A C8A -175.8(8)
C7A P2 C9A C10A -61.4(5)
C11A P2 C9A C10A -165.1(5)
Re2 P2 C9A C10A 66.7(5)
C7A P2 C11A C12A 61.6(8)
C9A P2 C11A C12A 165.3(8)
Re2 P2 C11A C12A -66.6(8)
C9B P2 C7B C8B -123.2(9)
C11B P2 C7B C8B -19.5(9)
Re2 P2 C7B C8B 108.7(9)
C7B P2 C9B C10B 39(3)
C11B P2 C9B C10B -65(3)
Re2 P2 C9B C10B 167(3)
C9B P2 C11B C12B -65(3)
C7B P2 C11B C12B -169(3)
Re2 P2 C11B C12B 63(3)
C17 P3 C13 C14 166.2(14)
C15 P3 C13 C14 58.0(16)
Re3 P3 C13 C14 -65.1(16)
C17 P3 C15 C16 -54.3(19)
C13 P3 C15 C16 49.6(19)
Re3 P3 C15 C16 176.0(15)
C13 P3 C17 C18 -176.8(14)
C15 P3 C17 C18 -70.2(16)
Re3 P3 C17 C18 55.5(16)
C21 P4 C19 C20 60.0(14)
C23 P4 C19 C20 166.7(12)
Re4 P4 C19 C20 -69.0(14)
C23 P4 C21 C22 -49.3(13)
C19 P4 C21 C22 55.2(14)
Re4 P4 C21 C22 -174.9(10)
C21 P4 C23 C24 -62.4(12)
C19 P4 C23 C24 -173.0(12)
Re4 P4 C23 C24 62.4(12)
C27 P5 C25 C26 -48(2)
C29 P5 C25 C26 59.8(19)
Re5 P5 C25 C26 -176.1(15)
C29 P5 C27 C28 -169.8(12)
C25 P5 C27 C28 -56.1(15)
Re5 P5 C27 C28 67.4(13)
C27 P5 C29 C30B 66(2)
C25 P5 C29 C30B -44(2)
Re5 P5 C29 C30B -167(2)
C27 P5 C29 C30A 152.1(17)
C25 P5 C29 C30A 41.7(18)
Re5 P5 C29 C30A -81.3(17)
N3 N4 C31 N1 -4.6(19)
N3 N4 C31 C32 177.2(13)
N2 N1 C31 N4 2.0(17)
N2 N1 C31 C32 -179.8(13)
N4 C31 C32 C33 172.0(16)
N1 C31 C32 C33 -6(2)
N4 C31 C32 C37 -10(2)
N1 C31 C32 C37 172.1(14)
C37 C32 C33 C34 1(3)
C31 C32 C33 C34 179.4(14)
C32 C33 C34 C35 1(3)
C33 C34 C35 C36 -6(4)
C34 C35 C36 C37 7(4)
C33 C32 C37 C36 0(3)
C31 C32 C37 C36 -178.1(16)
C35 C36 C37 C32 -4(3)
